data_1571780
loop_
_publ_author_name
'Zhang, Di'
'Pan, Peiyao'
'Du, Xiaoqin'
'Kang, Xi'
'Zhu, Manzhou'

_publ_section_title
;
 Rethinking the stability of metal nanoclusters: the individual
 <i>versus</i> the collective.
;
_journal_issue 24
_journal_name_full Nanoscale
_journal_page_first 11513
_journal_page_last 11517
_journal_paper_doi 10.1039/d4nr01748j
_journal_volume 16
_journal_year 2024
_chemical_formula_moiety '2(C48 H60 Au Cu3 P S3), 2(C7 H8)'
_chemical_formula_sum 'C110 H136 Au2 Cu6 P2 S6'
_chemical_formula_weight 2487.65
_space_group_crystal_system triclinic
_space_group_IT_number 2
_space_group_name_Hall '-P 1'
_space_group_name_H-M_alt 'P -1'
_atom_sites_solution_hydrogens geom
_atom_sites_solution_primary dual
_audit_block_doi 10.5517/ccdc.csd.cc2jsrsw
_audit_creation_date 2024-04-14
_audit_creation_method
;
Olex2 1.3
(compiled 2020.11.12 svn.r5f609507 for OlexSys, GUI svn.r6408)
;
_audit_update_record
;
2024-04-22 deposited with the CCDC.	2024-05-29 downloaded from the CCDC.
;
_cell_angle_alpha 74.97(4)
_cell_angle_beta 82.45(4)
_cell_angle_gamma 88.26(5)
_cell_formula_units_Z 2
_cell_length_a 15.244(10)
_cell_length_b 18.456(12)
_cell_length_c 18.809(7)
_cell_measurement_reflns_used 7399
_cell_measurement_temperature 120
_cell_measurement_theta_max 69.89
_cell_measurement_theta_min 6.89
_cell_volume 5066(5)
_computing_cell_refinement
;
X-Area Recipe 1.33.0.0 (STOE, 2015)
;
_computing_data_collection
;
X-Area Pilatus3_SV 1.31.153.0 (STOE, 2018)
;
_computing_data_reduction
;
X-Area Integrate 1.74.2.0 (STOE, 2018)
X-Area LANA 1.75.3.0 (STOE, 2018)
;
_computing_molecular_graphics 'Olex2 1.3 (Dolomanov et al., 2009)'
_computing_publication_material 'Olex2 1.3 (Dolomanov et al., 2009)'
_computing_structure_refinement 'SHELXL 2018/3 (Sheldrick, 2015)'
_computing_structure_solution 'ShelXT (Sheldrick, 2015)'
_diffrn_ambient_temperature 120
_diffrn_detector Pilatus300K
_diffrn_detector_area_resol_mean 5.81
_diffrn_detector_type 'DECTRIS PILATUS 300K'
_diffrn_measured_fraction_theta_full 0.963
_diffrn_measured_fraction_theta_max 0.963
_diffrn_measurement_details
;
 494 frames, detector distance = 60 mm
;
_diffrn_measurement_device 'Eulerian 4-circle diffractometer'
_diffrn_measurement_device_type 'STOE STADIVARI'
_diffrn_measurement_method 'rotation method, \w scans'
_diffrn_radiation_collimation '1.2 mm, 0.6 diameter'
_diffrn_radiation_monochromator 'Graded multilayer mirror'
_diffrn_radiation_polarisn_norm 270
_diffrn_radiation_probe x-ray
_diffrn_radiation_type 'Cu K\a'
_diffrn_radiation_wavelength 1.54186
_diffrn_reflns_av_R_equivalents 0.0493
_diffrn_reflns_av_unetI/netI 0.0741
_diffrn_reflns_Laue_measured_fraction_full 0.963
_diffrn_reflns_Laue_measured_fraction_max 0.963
_diffrn_reflns_limit_h_max 12
_diffrn_reflns_limit_h_min -17
_diffrn_reflns_limit_k_max 18
_diffrn_reflns_limit_k_min -21
_diffrn_reflns_limit_l_max 21
_diffrn_reflns_limit_l_min -21
_diffrn_reflns_number 36755
_diffrn_reflns_point_group_measured_fraction_full 0.963
_diffrn_reflns_point_group_measured_fraction_max 0.963
_diffrn_reflns_theta_full 62.499
_diffrn_reflns_theta_max 62.499
_diffrn_reflns_theta_min 4.963
_diffrn_source 'GeniX 3D HF Cu'
_diffrn_source_current 0.600
_diffrn_source_power 0.030
_diffrn_source_voltage 50
_exptl_absorpt_coefficient_mu 8.455
_exptl_absorpt_correction_T_max 1.0000
_exptl_absorpt_correction_T_min 0.4404
_exptl_absorpt_correction_type multi-scan
_exptl_absorpt_process_details
;
STOE LANA, absorption correction by scaling of reflection intensities.
J. Koziskova, F. Hahn, J. Richter, J. Kozisek, "Comparison of different
absorption corrections on the model structure of tetrakis(\m~2~-acetato)-
diaqua-di-copper(II)", Acta Chimica Slovaca, vol. 9, no. 2, 2016, pp. 136 - 140.
;
_exptl_crystal_colour 'metallic dark black'
_exptl_crystal_colour_lustre metallic
_exptl_crystal_colour_modifier dark
_exptl_crystal_colour_primary black
_exptl_crystal_density_diffrn 1.631
_exptl_crystal_density_method 'not measured'
_exptl_crystal_description block
_exptl_crystal_F_000 2508
_exptl_crystal_size_max 0.1
_exptl_crystal_size_mid 0.1
_exptl_crystal_size_min 0.1
_refine_diff_density_max 2.713
_refine_diff_density_min -1.528
_refine_diff_density_rms 0.172
_refine_ls_extinction_method none
_refine_ls_goodness_of_fit_ref 0.948
_refine_ls_hydrogen_treatment constr
_refine_ls_matrix_type full
_refine_ls_number_parameters 1089
_refine_ls_number_reflns 15571
_refine_ls_number_restraints 144
_refine_ls_restrained_S_all 0.945
_refine_ls_R_factor_all 0.0658
_refine_ls_R_factor_gt 0.0483
_refine_ls_shift/su_max 0.001
_refine_ls_shift/su_mean 0.000
_refine_ls_structure_factor_coef Fsqd
_refine_ls_weighting_details 'w=1/[\s^2^(Fo^2^)+(0.0711P)^2^] where P=(Fo^2^+2Fc^2^)/3'
_refine_ls_weighting_scheme calc
_refine_ls_wR_factor_gt 0.1164
_refine_ls_wR_factor_ref 0.1219
_reflns_d_resolution_high 0.822
_reflns_d_resolution_low 8.912
_reflns_Friedel_coverage 0.000
_reflns_limit_h_max 12
_reflns_limit_h_min -18
_reflns_limit_k_max 18
_reflns_limit_k_min -22
_reflns_limit_l_max 22
_reflns_limit_l_min -21
_reflns_number_gt 19087
_reflns_number_total 33167
_reflns_threshold_expression I>4u(I)
_cod_data_source_file d4nr01748j2.cif
_cod_data_source_block 1
_cod_depositor_comments 'Adding full bibliography for 1571780--1571781.cif.'
_cod_database_code 1571780
_shelx_shelxl_version_number 2018/3
_shelx_space_group_comment
;
The symmetry employed for this shelxl refinement is uniquely defined
by the following loop, which should always be used as a source of
symmetry information in preference to the above space-group names.
They are only intended as comments.
;
_shelx_estimated_absorpt_t_max 0.485
_shelx_estimated_absorpt_t_min 0.485
_olex2_refinement_description
;
1. Others
 Fixed Uiso: H00J(0.038) H00K(0.041) H00A(0.046) H00B(0.046) H00O(0.046)
 H00T(0.038) H00C(0.036) H00D(0.036) H00W(0.037) H01D(0.041) H00H(0.02)
 H00S(0.035) H019(0.041) H00X(0.06) H00Y(0.033) H00E(0.04) H00F(0.04) H1(0.041)
 H(0.041) H01A(0.038) H01B(0.038) H014(0.051) H015(0.05) H01C(0.037)
 H01E(0.037) H01F(0.061) H01G(0.061) H01H(0.04) H01I(0.04) H2(0.052) HA(0.052)
 H01J(0.048) H3(0.053) H4(0.058) HB(0.058) H5(0.063) H01K(0.045) H01L(0.045)
 H6(0.04) HC(0.04) H01M(0.055) H7(0.055) H01N(0.044) H01O(0.044) H01P(0.051)
 H01Q(0.043) H01R(0.041) H01S(0.041) H8(0.045) HD(0.045) H01T(0.051)
 H01U(0.051) H9(0.055) H10(0.045) H01V(0.054) H01W(0.054) H11(0.069)
 H01X(0.058) H01Y(0.058) H020(0.061) H02A(0.057) H02B(0.057) H02R(0.06)
 H02S(0.06) H023(0.055) H02C(0.057) H02D(0.057) H025(0.061) H02T(0.061)
 H02U(0.061) H027(0.045) H02V(0.055) H02W(0.055) H02E(0.054) H02F(0.054)
 H02G(0.06) H02H(0.062) H01Z(0.052) H01(0.054) H02I(0.071) H02J(0.064)
 H02X(0.067) H02Y(0.067) H02Z(0.051) H02(0.057) HE(0.057) H02K(0.072)
 H02L(0.072) H12(0.079) H02M(0.055) H13(0.069) H02N(0.052) H14(0.054)
 H02O(0.069) H15(0.072) H16(0.054) H17(0.083) HF(0.083) H18(0.084) HG(0.084)
 H19(0.083) H20(0.078) H02P(0.074) H02Q(0.074) H21(0.068) HH(0.068) H22(0.071)
 H23(0.085) HI(0.085) H03A(0.081) H03B(0.081) H033(0.065) H03C(0.091)
 H03D(0.091) H03E(0.092) H03F(0.092) H036(0.106) H03G(0.067) H03H(0.067)
 H038(0.081) H03I(0.12) H030(0.106) H03J(0.123) H03K(0.115) H03L(0.116)
 H03P(0.129) H039(0.11) H24(0.114) H03Q(0.13) H03R(0.13) H03S(0.234)
 H03T(0.234) H03U(0.234) H03M(0.233) H03N(0.233) H03O(0.233)
 Fixed X: H00J(0.726402) H00K(0.783565) H00A(0.814442) H00B(0.734829)
 H00O(0.863505) H00T(0.687673) H00C(0.181075) H00D(0.214844) H00W(0.678208)
 H01D(0.697234) H00H(0.65587) H00S(0.576453) H019(0.617816) H00X(1.00364)
 H00Y(0.868349) H00E(0.814977) H00F(0.742821) H1(0.971913) H(1.066038)
 H01A(0.693139) H01B(0.746999) H014(0.850959) H015(1.022072) H01C(0.279395)
 H01E(0.275936) H01F(0.971195) H01G(0.987503) H01H(0.18726) H01I(0.223859)
 H2(0.739797) HA(0.813156) H01J(0.059047) H3(0.650289) H4(0.624804)
 HB(0.626085) H5(0.618987) H01K(0.585276) H01L(0.490589) H6(1.190589)
 HC(1.201994) H01M(0.862113) H7(0.834696) H01N(0.899941) H01O(0.87264)
 H01P(0.911828) H01Q(0.790726) H01R(0.128801) H01S(0.040382) H8(0.956332)
 HD(1.039767) H01T(0.371041) H01U(0.360477) H9(1.049759) H10(0.937849)
 H01V(0.944552) H01W(0.899259) H11(1.118264) H01X(0.861333) H01Y(0.76409)
 H020(0.892388) H02A(0.603873) H02B(0.521267) H02R(1.14892) H02S(1.176152)
 H023(0.998292) H02C(-0.014248) H02D(0.040518) H025(0.830105) H02T(0.996771)
 H02U(0.930538) H027(0.155692) H02V(1.132439) H02W(1.148059) H02E(0.044756)
 H02F(0.135777) H02G(0.349326) H02H(0.45024) H01Z(0.55389) H01(0.455715)
 H02I(0.352064) H02J(0.573386) H02X(0.766008) H02Y(0.744772) H02Z(1.240037)
 H02(0.672969) HE(0.718665) H02K(0.416443) H02L(0.465497) H12(1.166728)
 H02M(0.821705) H13(0.717763) H02N(0.066104) H14(0.994759) H02O(0.360415)
 H15(0.516234) H16(0.707556) H17(0.517629) HF(0.599238) H18(0.585143)
 HG(0.558547) H19(0.639404) H20(1.200629) H02P(0.61863) H02Q(0.663431)
 H21(0.585863) HH(0.558709) H22(0.703405) H23(0.677553) HI(0.646948)
 H03A(0.488696) H03B(0.450999) H033(0.606028) H03C(0.637193) H03D(0.540207)
 H03E(0.520036) H03F(0.466191) H036(0.519654) H03G(0.774922) H03H(0.676896)
 H038(0.562815) H03I(0.997911) H030(0.892047) H03J(0.750843) H03K(0.7155)
 H03L(0.962567) H03P(0.639889) H039(0.737294) H24(0.737506) H03Q(0.640101)
 H03R(0.591292) H03S(0.783865) H03T(0.851126) H03U(0.847699) H03M(0.794046)
 H03N(0.866413) H03O(0.769263)
 Fixed Y: H00J(0.59877) H00K(0.902101) H00A(0.449872) H00B(0.39331)
 H00O(0.625753) H00T(0.81791) H00C(0.673143) H00D(0.712841) H00W(0.737659)
 H01D(0.830288) H00H(0.807769) H00S(0.599992) H019(0.622509) H00X(0.810153)
 H00Y(0.662001) H00E(1.098754) H00F(1.118884) H1(0.913675) H(0.88267)
 H01A(0.31167) H01B(0.317426) H014(0.693275) H015(0.830584) H01C(0.549416)
 H01E(0.637393) H01F(0.399144) H01G(0.312124) H01H(0.53158) H01I(0.484126)
 H2(0.913846) HA(0.973427) H01J(0.708174) H3(0.889525) H4(0.945727)
 HB(1.025858) H5(0.779747) H01K(0.475857) H01L(0.509477) H6(1.046062)
 HC(0.965545) H01M(0.342084) H7(0.650102) H01N(0.457642) H01O(0.4065)
 H01P(0.749653) H01Q(0.208209) H01R(0.703172) H01S(0.656485) H8(1.042478)
 HD(1.093808) H01T(0.337329) H01U(0.424937) H9(0.684818) H10(0.834923)
 H01V(0.231639) H01W(0.268164) H11(0.754962) H01X(0.223803) H01Y(0.254437)
 H020(0.770625) H02A(0.33436) H02B(0.281898) H02R(0.862139) H02S(0.852262)
 H023(0.354971) H02C(0.591508) H02D(0.597753) H025(0.595258) H02T(0.909514)
 H02U(0.930692) H027(0.584397) H02V(0.992358) H02W(1.062116) H02E(0.515533)
 H02F(0.47414) H02G(0.897918) H02H(0.848089) H01Z(0.76137) H01(0.774308)
 H02I(0.861027) H02J(0.513395) H02X(1.149188) H02Y(1.226363) H02Z(0.961798)
 H02(1.029551) HE(1.029837) H02K(0.495179) H02L(0.454488) H12(0.627441)
 H02M(0.844235) H13(0.681345) H02N(0.479554) H14(1.040722) H02O(0.373587)
 H15(1.020314) H16(1.177579) H17(1.225855) HF(1.271058) H18(0.934724)
 HG(1.007071) H19(1.201832) H20(0.663524) H02P(0.398944) H02Q(0.407076)
 H21(1.139574) HH(1.13448) H22(0.972156) H23(1.229524) HI(1.155134)
 H03A(0.315047) H03B(0.269164) H033(0.284979) H03C(1.071125) H03D(1.10249)
 H03E(1.077816) H03F(1.105498) H036(1.215114) H03G(1.088654) H03H(1.102768)
 H038(1.012134) H03I(0.586036) H030(0.56663) H03J(0.526945) H03K(0.506665)
 H03L(0.565756) H03P(0.911005) H039(0.811931) H24(0.777121) H03Q(0.876194)
 H03R(0.943137) H03S(0.680361) H03T(0.741538) H03U(0.719478) H03M(0.570065)
 H03N(0.507551) H03O(0.486251)
 Fixed Z: H00J(0.48428) H00K(-0.001621) H00A(0.269567) H00B(0.285104)
 H00O(0.514659) H00T(0.397452) H00C(0.400963) H00D(0.317704) H00W(0.109529)
 H01D(0.169283) H00H(0.296291) H00S(0.303794) H019(0.176785) H00X(-0.109492)
 H00Y(0.108645) H00E(0.199154) H00F(0.144733) H1(0.283765) H(0.261484)
 H01A(0.414168) H01B(0.478153) H014(-0.014411) H015(0.390697) H01C(0.257344)
 H01E(0.230623) H01F(0.272033) H01G(0.290154) H01H(0.445481) H01I(0.389743)
 H2(0.296052) HA(0.291704) H01J(0.335273) H3(-0.044604) H4(0.204906)
 HB(0.149347) H5(-0.072244) H01K(0.235194) H01L(0.223596) H6(0.260433)
 HC(0.246931) H01M(0.227809) H7(0.326636) H01N(0.37321) H01O(0.453721)
 H01P(0.483305) H01Q(0.437855) H01R(0.216936) H01S(0.235839) H8(0.304354)
 HD(0.294761) H01T(0.266986) H01U(0.241821) H9(0.089648) H10(0.179899)
 H01V(0.419521) H01W(0.481746) H11(-0.165132) H01X(0.313495) H01Y(0.311718)
 H020(0.3025) H02A(0.273374) H02B(0.284895) H02R(0.436312) H02S(0.355867)
 H023(0.396575) H02C(0.369158) H02D(0.432555) H025(0.229324) H02T(0.470846)
 H02U(0.411391) H027(0.189832) H02V(0.456294) H02W(0.38722) H02E(0.28147)
 H02F(0.289834) H02G(0.472423) H02H(0.554249) H01Z(0.526909) H01(0.335917)
 H02I(0.363255) H02J(0.105577) H02X(-0.203932) H02Y(-0.184747) H02Z(0.366417)
 H02(-0.031888) HE(-0.111911) H02K(0.115581) H02L(0.057982) H12(0.03373)
 H02M(0.429546) H13(-0.055821) H02N(0.40668) H14(0.423576) H02O(0.138961)
 H15(0.252679) H16(0.241908) H17(-0.184191) HF(-0.175331) H18(0.343529)
 HG(0.370364) H19(-0.257718) H20(-0.095782) H02P(0.077403) H02Q(0.14549)
 H21(0.192296) HH(0.277092) H22(0.393664) H23(-0.059148) HI(0.00087)
 H03A(0.09603) H03B(0.17642) H033(0.170215) H03C(-0.219428) H03D(-0.211844)
 H03E(-0.015786) H03F(-0.083607) H036(-0.055605) H03G(0.334885) H03H(0.36619)
 H038(-0.103834) H03I(-0.113699) H030(-0.184978) H03J(-0.128834) H03K(-
 0.001409) H03L(0.013727) H03P(0.755792) H039(0.785424) H24(0.583185)
 H03Q(0.553551) H03R(0.639853) H03S(0.734524) H03T(0.738055) H03U(0.663396)
 H03M(0.103827) H03N(0.117532) H03O(0.111866)
;
_olex2_submission_special_instructions 'No special instructions were received'
_stoe_detector_distance '60.0 mm'
_stoe_detector_pixelsize_x '0.172 mm'
_stoe_detector_pixelsize_y '0.172 mm'
_stoe_detector_size_x '8.4 cm'
_stoe_detector_size_y '10.6 cm'
_stoe_evaluation_integration_a 6.0
_stoe_evaluation_integration_b 0.5
_stoe_evaluation_integration_ems 0.010
_stoe_evaluation_lana_bis_l_even_max -
_stoe_evaluation_lana_bis_l_odd_max -
_stoe_evaluation_lana_bos_l_even_max 4
_stoe_evaluation_lana_bos_l_odd_max 1
_stoe_evaluation_lana_completeness 92.8
_stoe_evaluation_lana_dxs_max_order 3
_stoe_evaluation_lana_dys_max_order 3
_stoe_evaluation_lana_fs_max_order 3
_stoe_evaluation_lana_max_2theta_available 139.4
_stoe_evaluation_lana_max_2theta_desired 139.4
_stoe_evaluation_lana_mean_redundancy 2.1
_stoe_evaluation_lana_number_refls_after_or 36755
_stoe_evaluation_lana_number_refls_outliers 2244
_stoe_evaluation_lana_number_refls_total 38999
_stoe_evaluation_lana_number_refls_unique 17716
_stoe_evaluation_lana_number_refls_written 36755
_stoe_evaluation_lana_or_c1 0.035
_stoe_evaluation_lana_or_c2 0
_stoe_evaluation_lana_or_c3 0
_stoe_evaluation_lana_or_c4 0.7
_stoe_evaluation_lana_point_group -1
_stoe_evaluation_lana_table
;
#----------------------------------------------------------------------------
2Theta          16.2   30.8   45.4   60.0   74.6   89.2  103.8  118.4  133.0
#----------------------------------------------------------------------------
<Resolution>    4.71   2.80   1.98   1.54   1.25   1.10   0.98   0.90   0.85
N(total)         244   1034   1878   2424   7388   8041   7879   6751   3360
<Redundancy>     1.5    1.6    1.6    1.4    2.7    2.5    2.3    2.0    1.7
Complet. [%%]    90.8   96.3   94.7   92.4   95.5   98.5   98.1   96.8   71.7
<I/sigma>       37.4   25.9   20.0   10.0    7.3    5.7    4.7    4.5    4.6
R(int)         0.050  0.038  0.045  0.055  0.045  0.047  0.060  0.062  0.068
#----------------------------------------------------------------------------
;
_stoe_measurement_identifier 1
_stoe_measurement_max_exposure_per_frame '5.0 s'
_stoe_measurement_mean_exposure_per_frame '4.2 s'
_stoe_measurement_min_exposure_per_frame '1.0 s'
_stoe_measurement_total_exposure_time '111 min'
_stoe_measurement_total_frame_number 1579
_stoe_measurement_total_run_number 30
_stoe_measurement_tube_power '30.0 W'

loop_
_space_group_symop_operation_xyz
'x, y, z'
'-x, -y, -z'

loop_
_symmetry_equiv_pos_as_xyz
x,y,z
-x,-y,-z

loop_
_atom_site_label
_atom_site_type_symbol
_atom_site_fract_x
_atom_site_fract_y
_atom_site_fract_z
_atom_site_U_iso_or_equiv
_atom_site_adp_type
_atom_site_occupancy
_atom_site_site_symmetry_order
_atom_site_calc_flag
_atom_site_refinement_flags_posn
_atom_site_refinement_flags_adp
_atom_site_refinement_flags_occupancy
_atom_site_disorder_assembly
_atom_site_disorder_group
Au01 Au 0.53385(2) 0.56524(2) 0.46847(2) 0.02189(9) Uani 1 1 d . . . . .
Au02 Au 0.97394(2) 0.93132(2) 0.01555(2) 0.02246(9) Uani 1 1 d . . . . .
Cu03 Cu 0.34888(7) 0.55902(6) 0.48595(6) 0.0256(2) Uani 1 1 d . . . . .
Cu04 Cu 0.57661(7) 0.44105(6) 0.39590(6) 0.0254(2) Uani 1 1 d . . . . .
Cu05 Cu 0.41689(7) 0.49952(6) 0.37759(6) 0.0250(2) Uani 1 1 d . . . . .
Cu06 Cu 0.94048(7) 1.00267(6) 0.13587(6) 0.0269(2) Uani 1 1 d . . . . .
Cu07 Cu 0.89739(7) 1.04397(6) -0.10181(6) 0.0271(2) Uani 1 1 d . . . . .
Cu08 Cu 0.83384(8) 1.04689(6) 0.03483(6) 0.0295(3) Uani 1 1 d . . . . .
P009 P 0.58923(13) 0.68492(11) 0.41177(10) 0.0239(4) Uani 1 1 d . . . . .
S00A S 0.71338(13) 0.47436(11) 0.39755(10) 0.0282(4) Uani 1 1 d . . . . .
S00B S 0.80405(13) 0.96554(11) 0.14181(10) 0.0294(4) Uani 1 1 d . . . . .
S00C S 0.46435(14) 0.39087(11) 0.36433(10) 0.0311(4) Uani 1 1 d . . . . .
S00D S 0.35124(13) 0.60823(11) 0.36585(10) 0.0284(4) Uani 1 1 d . . . . .
S00E S 1.06289(14) 1.03812(11) 0.16603(10) 0.0319(4) Uani 1 1 d . . . . .
P00F P 0.93091(13) 0.80719(11) 0.03788(10) 0.0253(4) Uani 1 1 d . . . . .
S00G S 0.82690(13) 1.13609(12) -0.06607(11) 0.0326(4) Uani 1 1 d . . . . .
C00J C 0.7458(5) 0.6482(5) 0.4734(4) 0.0319(18) Uani 1 1 d . . . . .
H00J H 0.726402 0.598770 0.484280 0.038 Uiso 1 1 calc R U . . .
C00K C 0.7700(6) 0.8575(5) -0.0121(4) 0.0340(19) Uani 1 1 d . . . . .
H00K H 0.783565 0.902101 -0.001621 0.041 Uiso 1 1 calc R U . . .
C00L C 0.6929(5) 0.7063(5) 0.4397(4) 0.0266(17) Uani 1 1 d . . . . .
C00M C 1.0139(6) 0.7530(5) -0.0037(5) 0.0352(19) Uani 1 1 d . . . . .
C00N C 0.7927(6) 0.4008(5) 0.2983(4) 0.038(2) Uani 1 1 d . . . . .
H00A H 0.814442 0.449872 0.269567 0.046 Uiso 1 1 calc R U . . .
H00B H 0.734829 0.393310 0.285104 0.046 Uiso 1 1 calc R U . . .
C00O C 0.8282(6) 0.6642(5) 0.4911(5) 0.038(2) Uani 1 1 d . . . . .
H00O H 0.863505 0.625753 0.514659 0.046 Uiso 1 1 calc R U . . .
C00P C 0.8295(6) 0.7978(4) -0.0016(4) 0.0303(18) Uani 1 1 d . . . . .
C00Q C 0.2380(5) 0.5979(4) 0.3431(4) 0.0259(16) Uani 1 1 d . . . . .
C00R C 0.7857(5) 0.3961(4) 0.3806(4) 0.0266(16) Uani 1 1 d . . . . .
C00T C 0.7221(5) 0.7792(5) 0.4217(4) 0.0314(18) Uani 1 1 d . . . . .
H00T H 0.687673 0.817910 0.397452 0.038 Uiso 1 1 calc R U . . .
C00U C 0.7329(6) 1.0082(5) 0.2078(5) 0.0331(18) Uani 1 1 d . . . . .
C00V C 0.1849(5) 0.6686(5) 0.3504(4) 0.0304(18) Uani 1 1 d . . . . .
H00C H 0.181075 0.673143 0.400963 0.036 Uiso 1 1 calc R U . . .
H00D H 0.214844 0.712841 0.317704 0.036 Uiso 1 1 calc R U . . .
C00W C 0.6616(4) 0.7286(3) 0.16044(17) 0.0306(18) Uani 1 1 d G . . . .
H00W H 0.678208 0.737659 0.109529 0.037 Uiso 1 1 calc R U . . .
C01D C 0.6730(3) 0.7841(2) 0.1962(2) 0.0343(19) Uani 1 1 d G . . . .
H01D H 0.697234 0.830288 0.169283 0.041 Uiso 1 1 calc R U . . .
C00H C 0.6482(3) 0.7706(2) 0.2723(2) 0.0165(14) Uani 1 1 d G . . . .
H00H H 0.655870 0.807769 0.296291 0.020 Uiso 1 1 calc R U . . .
C00I C 0.6121(3) 0.7016(2) 0.31263(17) 0.0261(16) Uani 1 1 d G . . . .
C00S C 0.6007(3) 0.6461(2) 0.2768(2) 0.0289(17) Uani 1 1 d G . . . .
H00S H 0.576453 0.599992 0.303794 0.035 Uiso 1 1 calc R U . . .
C019 C 0.6254(4) 0.6596(2) 0.2007(2) 0.0339(19) Uani 1 1 d G . . . .
H019 H 0.617816 0.622509 0.176785 0.041 Uiso 1 1 calc R U . . .
C00X C 1.0363(8) 0.7733(5) -0.0805(5) 0.050(3) Uani 1 1 d . . . . .
H00X H 1.003640 0.810153 -0.109492 0.060 Uiso 1 1 calc R U . . .
C00Y C 0.8741(5) 0.6833(4) 0.1475(4) 0.0277(17) Uani 1 1 d . . . . .
H00Y H 0.868349 0.662001 0.108645 0.033 Uiso 1 1 calc R U . . .
C00Z C 0.7533(6) 1.0922(4) 0.1945(5) 0.0334(18) Uani 1 1 d . . . . .
H00E H 0.814977 1.098754 0.199154 0.040 Uiso 1 1 calc R U . . .
H00F H 0.742821 1.118884 0.144733 0.040 Uiso 1 1 calc R U . . .
C011 C 1.0339(6) 0.9135(5) 0.2907(4) 0.0344(19) Uani 1 1 d . . . . .
H1 H 0.971913 0.913675 0.283765 0.041 Uiso 1 1 calc R U . . .
H H 1.066038 0.882670 0.261484 0.041 Uiso 1 1 calc R U . . .
C012 C 0.4876(6) 0.3934(5) 0.2645(4) 0.0311(18) Uani 1 1 d . . . . .
C013 C 0.7517(5) 0.3196(5) 0.4257(4) 0.0319(18) Uani 1 1 d . . . . .
H01A H 0.693139 0.311670 0.414168 0.038 Uiso 1 1 calc R U . . .
H01B H 0.746999 0.317426 0.478153 0.038 Uiso 1 1 calc R U . . .
C014 C 0.8105(7) 0.7325(5) -0.0195(5) 0.042(2) Uani 1 1 d . . . . .
H014 H 0.850959 0.693275 -0.014411 0.051 Uiso 1 1 calc R U . . .
C015 C 1.0446(6) 0.8822(5) 0.3735(4) 0.042(2) Uani 1 1 d . . . . .
H015 H 1.022072 0.830584 0.390697 0.050 Uiso 1 1 calc R U . . .
C016 C 0.2454(5) 0.5933(5) 0.2630(4) 0.0305(18) Uani 1 1 d . . . . .
H01C H 0.279395 0.549416 0.257344 0.037 Uiso 1 1 calc R U . . .
H01E H 0.275936 0.637393 0.230623 0.037 Uiso 1 1 calc R U . . .
C017 C 0.9475(7) 0.3508(6) 0.3011(5) 0.051(3) Uani 1 1 d . . . . .
H01F H 0.971195 0.399144 0.272033 0.061 Uiso 1 1 calc R U . . .
H01G H 0.987503 0.312124 0.290154 0.061 Uiso 1 1 calc R U . . .
C018 C 0.9065(5) 0.7531(5) 0.1342(4) 0.0304(18) Uani 1 1 d . . . . .
C01A C 0.1908(5) 0.5288(5) 0.3944(4) 0.0335(19) Uani 1 1 d . . . . .
H01H H 0.187260 0.531580 0.445481 0.040 Uiso 1 1 calc R U . . .
H01I H 0.223859 0.484126 0.389743 0.040 Uiso 1 1 calc R U . . .
C01B C 0.7515(7) 0.9671(5) 0.2869(5) 0.044(2) Uani 1 1 d . . . . .
H2 H 0.739797 0.913846 0.296052 0.052 Uiso 1 1 calc R U . . .
HA H 0.813156 0.973427 0.291704 0.052 Uiso 1 1 calc R U . . .
C01E C 0.0925(6) 0.6633(5) 0.3301(5) 0.040(2) Uani 1 1 d . . . . .
H01J H 0.059047 0.708174 0.335273 0.048 Uiso 1 1 calc R U . . .
C01F C 0.6906(6) 0.8502(6) -0.0382(5) 0.044(2) Uani 1 1 d . . . . .
H3 H 0.650289 0.889525 -0.044604 0.053 Uiso 1 1 calc R U . . .
C01G C 0.6374(6) 0.9984(5) 0.1987(6) 0.049(2) Uani 1 1 d . . . . .
H4 H 0.624804 0.945727 0.204906 0.058 Uiso 1 1 calc R U . . .
HB H 0.626085 1.025858 0.149347 0.058 Uiso 1 1 calc R U . . .
C01H C 0.6721(7) 0.7847(6) -0.0545(5) 0.052(3) Uani 1 1 d . . . . .
H5 H 0.618987 0.779747 -0.072244 0.063 Uiso 1 1 calc R U . . .
C01I C 0.5297(6) 0.4683(5) 0.2181(4) 0.038(2) Uani 1 1 d . . . . .
H01K H 0.585276 0.475857 0.235194 0.045 Uiso 1 1 calc R U . . .
H01L H 0.490589 0.509477 0.223596 0.045 Uiso 1 1 calc R U . . .
C01J C 1.1680(5) 0.9951(5) 0.2766(4) 0.0336(19) Uani 1 1 d . . . . .
H6 H 1.190589 1.046062 0.260433 0.040 Uiso 1 1 calc R U . . .
HC H 1.201994 0.965545 0.246931 0.040 Uiso 1 1 calc R U . . .
C01K C 0.8571(7) 0.3393(5) 0.2809(5) 0.046(2) Uani 1 1 d . . . . .
H01M H 0.862113 0.342084 0.227809 0.055 Uiso 1 1 calc R U . . .
C01L C 0.8543(6) 0.6767(6) 0.2782(5) 0.046(3) Uani 1 1 d . . . . .
H7 H 0.834696 0.650102 0.326636 0.055 Uiso 1 1 calc R U . . .
C01M C 0.8772(5) 0.4086(5) 0.4013(5) 0.0368(19) Uani 1 1 d . . . . .
H01N H 0.899941 0.457642 0.373210 0.044 Uiso 1 1 calc R U . . .
H01O H 0.872640 0.406500 0.453721 0.044 Uiso 1 1 calc R U . . .
C01N C 0.8566(6) 0.7383(6) 0.4730(5) 0.043(2) Uani 1 1 d . . . . .
H01P H 0.911828 0.749653 0.483305 0.051 Uiso 1 1 calc R U . . .
C01O C 0.8139(6) 0.2575(5) 0.4089(5) 0.0361(19) Uani 1 1 d . . . . .
H01Q H 0.790726 0.208209 0.437855 0.043 Uiso 1 1 calc R U . . .
C01P C 0.0992(6) 0.6588(5) 0.2496(4) 0.0343(19) Uani 1 1 d . . . . .
H01R H 0.128801 0.703172 0.216936 0.041 Uiso 1 1 calc R U . . .
H01S H 0.040382 0.656485 0.235839 0.041 Uiso 1 1 calc R U . . .
C01Q C 1.0712(5) 0.9945(5) 0.2658(4) 0.0276(17) Uani 1 1 d . . . . .
C01R C 1.0183(6) 1.0425(5) 0.3113(4) 0.038(2) Uani 1 1 d . . . . .
H8 H 0.956332 1.042478 0.304354 0.045 Uiso 1 1 calc R U . . .
HD H 1.039767 1.093808 0.294761 0.045 Uiso 1 1 calc R U . . .
C01T C 0.3995(6) 0.3835(6) 0.2371(5) 0.043(2) Uani 1 1 d . . . . .
H01T H 0.371041 0.337329 0.266986 0.051 Uiso 1 1 calc R U . . .
H01U H 0.360477 0.424937 0.241821 0.051 Uiso 1 1 calc R U . . .
C01U C 1.0635(7) 0.6986(5) 0.0383(5) 0.046(2) Uani 1 1 d . . . . .
H9 H 1.049759 0.684818 0.089648 0.055 Uiso 1 1 calc R U . . .
C01V C 0.9145(6) 0.7867(5) 0.1909(4) 0.038(2) Uani 1 1 d . . . . .
H10 H 0.937849 0.834923 0.179899 0.045 Uiso 1 1 calc R U . . .
C01W C 0.9040(6) 0.2705(5) 0.4293(6) 0.045(2) Uani 1 1 d . . . . .
H01V H 0.944552 0.231639 0.419521 0.054 Uiso 1 1 calc R U . . .
H01W H 0.899259 0.268164 0.481746 0.054 Uiso 1 1 calc R U . . .
C01X C 1.1046(8) 0.7405(6) -0.1138(5) 0.058(3) Uani 1 1 d . . . . .
H11 H 1.118264 0.754962 -0.165132 0.069 Uiso 1 1 calc R U . . .
C01Y C 0.7143(7) 1.1356(6) -0.0934(5) 0.046(2) Uani 1 1 d . U . . .
C01Z C 0.8217(7) 0.2625(5) 0.3250(5) 0.048(2) Uani 1 1 d . . . . .
H01X H 0.861333 0.223803 0.313495 0.058 Uiso 1 1 calc R U . . .
H01Y H 0.764090 0.254437 0.311718 0.058 Uiso 1 1 calc R U . . .
C020 C 0.8878(6) 0.7485(6) 0.2640(5) 0.051(3) Uani 1 1 d . . . . .
H020 H 0.892388 0.770625 0.302500 0.061 Uiso 1 1 calc R U . . .
C021 C 0.5483(7) 0.3288(5) 0.2553(5) 0.047(2) Uani 1 1 d . . . . .
H02A H 0.603873 0.334360 0.273374 0.057 Uiso 1 1 calc R U . . .
H02B H 0.521267 0.281898 0.284895 0.057 Uiso 1 1 calc R U . . .
C022 C 1.1424(7) 0.8830(6) 0.3844(5) 0.050(3) Uani 1 1 d . . . . .
H02R H 1.148920 0.862139 0.436312 0.060 Uiso 1 1 calc R U . . .
H02S H 1.176152 0.852262 0.355867 0.060 Uiso 1 1 calc R U . . .
C023 C 0.9397(6) 0.3473(6) 0.3836(6) 0.046(2) Uani 1 1 d . . . . .
H023 H 0.998292 0.354971 0.396575 0.055 Uiso 1 1 calc R U . . .
C024 C 0.0451(6) 0.5943(6) 0.3816(5) 0.048(2) Uani 1 1 d . . . . .
H02C H -0.014248 0.591508 0.369158 0.057 Uiso 1 1 calc R U . . .
H02D H 0.040518 0.597753 0.432555 0.057 Uiso 1 1 calc R U . . .
C025 C 0.8500(6) 0.6445(6) 0.2193(6) 0.051(3) Uani 1 1 d . . . . .
H025 H 0.830105 0.595258 0.229324 0.061 Uiso 1 1 calc R U . . .
C026 C 0.9924(7) 0.9304(6) 0.4185(5) 0.051(3) Uani 1 1 d . . . . .
H02T H 0.996771 0.909514 0.470846 0.061 Uiso 1 1 calc R U . . .
H02U H 0.930538 0.930692 0.411391 0.061 Uiso 1 1 calc R U . . .
C027 C 0.1516(6) 0.5884(5) 0.2411(5) 0.037(2) Uani 1 1 d . . . . .
H027 H 0.155692 0.584397 0.189832 0.045 Uiso 1 1 calc R U . . .
C028 C 1.1255(7) 1.0111(6) 0.4042(5) 0.046(2) Uani 1 1 d . . . . .
H02V H 1.132439 0.992358 0.456294 0.055 Uiso 1 1 calc R U . . .
H02W H 1.148059 1.062116 0.387220 0.055 Uiso 1 1 calc R U . . .
C029 C 0.1036(6) 0.5191(5) 0.2947(5) 0.045(2) Uani 1 1 d . . . . .
H02E H 0.044756 0.515533 0.281470 0.054 Uiso 1 1 calc R U . . .
H02F H 0.135777 0.474140 0.289834 0.054 Uiso 1 1 calc R U . . .
C02A C 0.3909(4) 0.8632(3) 0.4615(3) 0.050(3) Uani 1 1 d G . . . .
H02G H 0.349326 0.897918 0.472423 0.060 Uiso 1 1 calc R U . . .
C02D C 0.4513(4) 0.8333(3) 0.5105(3) 0.052(3) Uani 1 1 d G . . . .
H02H H 0.450240 0.848089 0.554249 0.062 Uiso 1 1 calc R U . . .
C01S C 0.5134(4) 0.7813(3) 0.4941(3) 0.043(2) Uani 1 1 d G . . . .
H01Z H 0.553890 0.761370 0.526909 0.052 Uiso 1 1 calc R U . . .
C010 C 0.5151(3) 0.7592(3) 0.4287(3) 0.0296(17) Uani 1 1 d G . . . .
C01C C 0.4546(4) 0.7891(3) 0.3797(3) 0.045(2) Uani 1 1 d G . . . .
H01 H 0.455715 0.774308 0.335917 0.054 Uiso 1 1 calc R U . . .
C02H C 0.3925(4) 0.8411(4) 0.3961(3) 0.059(3) Uani 1 1 d G . . . .
H02I H 0.352064 0.861027 0.363255 0.071 Uiso 1 1 calc R U . . .
C02B C 0.5460(8) 0.4662(6) 0.1360(5) 0.053(3) Uani 1 1 d . . . . .
H02J H 0.573386 0.513395 0.105577 0.064 Uiso 1 1 calc R U . . .
C02C C 0.7235(7) 1.1755(6) -0.1767(6) 0.056(3) Uani 1 1 d . U . . .
H02X H 0.766008 1.149188 -0.203932 0.067 Uiso 1 1 calc R U . . .
H02Y H 0.744772 1.226363 -0.184747 0.067 Uiso 1 1 calc R U . . .
C02E C 1.1774(6) 0.9619(6) 0.3594(4) 0.042(2) Uani 1 1 d . . . . .
H02Z H 1.240037 0.961798 0.366417 0.051 Uiso 1 1 calc R U . . .
C02F C 0.6783(7) 1.0569(6) -0.0838(5) 0.048(2) Uani 1 1 d . U . . .
H02 H 0.672969 1.029551 -0.031888 0.057 Uiso 1 1 calc R U . . .
HE H 0.718665 1.029837 -0.111911 0.057 Uiso 1 1 calc R U . . .
C02G C 0.4564(8) 0.4545(7) 0.1100(5) 0.060(3) Uani 1 1 d . . . . .
H02K H 0.416443 0.495179 0.115581 0.072 Uiso 1 1 calc R U . . .
H02L H 0.465497 0.454488 0.057982 0.072 Uiso 1 1 calc R U . . .
C02I C 1.1337(8) 0.6642(7) 0.0051(6) 0.066(3) Uani 1 1 d . . . . .
H12 H 1.166728 0.627441 0.033730 0.079 Uiso 1 1 calc R U . . .
C02J C 0.8031(6) 0.7946(6) 0.4399(5) 0.046(2) Uani 1 1 d . . . . .
H02M H 0.821705 0.844235 0.429546 0.055 Uiso 1 1 calc R U . . .
C02K C 0.7315(8) 0.7257(6) -0.0450(6) 0.057(3) Uani 1 1 d . . . . .
H13 H 0.717763 0.681345 -0.055821 0.069 Uiso 1 1 calc R U . . .
C02L C 0.0966(6) 0.5241(5) 0.3737(5) 0.043(2) Uani 1 1 d . . . . .
H02N H 0.066104 0.479554 0.406680 0.052 Uiso 1 1 calc R U . . .
C02M C 1.0285(6) 1.0101(6) 0.3942(5) 0.045(2) Uani 1 1 d . . . . .
H14 H 0.994759 1.040722 0.423576 0.054 Uiso 1 1 calc R U . . .
C02N C 0.4168(7) 0.3810(7) 0.1559(5) 0.057(3) Uani 1 1 d . . . . .
H02O H 0.360415 0.373587 0.138961 0.069 Uiso 1 1 calc R U . . .
C02O C 0.5785(7) 1.0279(6) 0.2571(7) 0.060(3) Uani 1 1 d . . . . .
H15 H 0.516234 1.020314 0.252679 0.072 Uiso 1 1 calc R U . . .
C02P C 0.6947(6) 1.1240(5) 0.2508(5) 0.045(2) Uani 1 1 d . . . . .
H16 H 0.707556 1.177579 0.241908 0.054 Uiso 1 1 calc R U . . .
C02Q C 0.5745(9) 1.2211(7) -0.1656(6) 0.069(3) Uani 1 1 d . U . . .
H17 H 0.517629 1.225855 -0.184191 0.083 Uiso 1 1 calc R U . . .
HF H 0.599238 1.271058 -0.175331 0.083 Uiso 1 1 calc R U . . .
C02R C 0.5973(8) 0.9879(6) 0.3343(7) 0.070(4) Uani 1 1 d . . . . .
H18 H 0.585143 0.934724 0.343529 0.084 Uiso 1 1 calc R U . . .
HG H 0.558547 1.007071 0.370364 0.084 Uiso 1 1 calc R U . . .
C02S C 0.6328(8) 1.1769(7) -0.2045(7) 0.069(3) Uani 1 1 d . U . . .
H19 H 0.639404 1.201832 -0.257718 0.083 Uiso 1 1 calc R U . . .
C02T C 1.1539(8) 0.6860(6) -0.0725(6) 0.065(3) Uani 1 1 d . . . . .
H20 H 1.200629 0.663524 -0.095782 0.078 Uiso 1 1 calc R U . . .
C02U C 0.6073(8) 0.4002(7) 0.1290(6) 0.062(3) Uani 1 1 d . . . . .
H02P H 0.618630 0.398944 0.077403 0.074 Uiso 1 1 calc R U . . .
H02Q H 0.663431 0.407076 0.145490 0.074 Uiso 1 1 calc R U . . .
C02V C 0.5972(7) 1.1137(6) 0.2421(7) 0.057(3) Uani 1 1 d . . . . .
H21 H 0.585863 1.139574 0.192296 0.068 Uiso 1 1 calc R U . . .
HH H 0.558709 1.134480 0.277092 0.068 Uiso 1 1 calc R U . . .
C02W C 0.6924(8) 0.9989(6) 0.3434(6) 0.059(3) Uani 1 1 d . . . . .
H22 H 0.703405 0.972156 0.393664 0.071 Uiso 1 1 calc R U . . .
C02X C 0.6534(8) 1.1797(7) -0.0518(7) 0.071(3) Uani 1 1 d . U . . .
H23 H 0.677553 1.229524 -0.059148 0.085 Uiso 1 1 calc R U . . .
HI H 0.646948 1.155134 0.000870 0.085 Uiso 1 1 calc R U . . .
C031 C 0.4782(9) 0.3163(7) 0.1477(6) 0.067(3) Uani 1 1 d . . . . .
H03A H 0.488696 0.315047 0.096030 0.081 Uiso 1 1 calc R U . . .
H03B H 0.450999 0.269164 0.176420 0.081 Uiso 1 1 calc R U . . .
C033 C 0.5661(7) 0.3265(6) 0.1751(6) 0.054(3) Uani 1 1 d . . . . .
H033 H 0.606028 0.284979 0.170215 0.065 Uiso 1 1 calc R U . . .
C034 C 0.5968(9) 1.0998(8) -0.1931(7) 0.075(4) Uani 1 1 d . U . . .
H03C H 0.637193 1.071125 -0.219428 0.091 Uiso 1 1 calc R U . . .
H03D H 0.540207 1.102490 -0.211844 0.091 Uiso 1 1 calc R U . . .
C035 C 0.5246(9) 1.1036(8) -0.0681(7) 0.077(4) Uani 1 1 d . U . . .
H03E H 0.520036 1.077816 -0.015786 0.092 Uiso 1 1 calc R U . . .
H03F H 0.466191 1.105498 -0.083607 0.092 Uiso 1 1 calc R U . . .
C036 C 0.5610(10) 1.1855(9) -0.0810(8) 0.088(4) Uani 1 1 d . U . . .
H036 H 0.519654 1.215114 -0.055605 0.106 Uiso 1 1 calc R U . . .
C037 C 0.7133(8) 1.0823(6) 0.3298(5) 0.055(3) Uani 1 1 d . . . . .
H03G H 0.774922 1.088654 0.334885 0.067 Uiso 1 1 calc R U . . .
H03H H 0.676896 1.102768 0.366190 0.067 Uiso 1 1 calc R U . . .
C038 C 0.5860(8) 1.0629(7) -0.1117(6) 0.067(3) Uani 1 1 d . U . . .
H038 H 0.562815 1.012134 -0.103834 0.081 Uiso 1 1 calc R U . . .
C03B C 0.9413(5) 0.5701(6) -0.0912(5) 0.100(3) Uani 1 1 d G U . . .
H03I H 0.997911 0.586036 -0.113699 0.120 Uiso 1 1 calc R U . . .
C030 C 0.8779(7) 0.5585(6) -0.1339(4) 0.088(3) Uani 1 1 d G U . . .
H030 H 0.892047 0.566630 -0.184978 0.106 Uiso 1 1 calc R U . . .
C03D C 0.7933(6) 0.5347(6) -0.1003(5) 0.103(3) Uani 1 1 d G U . . .
H03J H 0.750843 0.526945 -0.128834 0.123 Uiso 1 1 calc R U . . .
C03E C 0.7721(5) 0.5226(6) -0.0239(5) 0.096(3) Uani 1 1 d G U . . .
H03K H 0.715500 0.506665 -0.001409 0.115 Uiso 1 1 calc R U . . .
C02Y C 0.8355(7) 0.5342(6) 0.0188(4) 0.081(3) Uani 1 1 d G U . . .
C03H C 0.9201(6) 0.5580(6) -0.0148(5) 0.097(3) Uani 1 1 d G U . . .
H03L H 0.962567 0.565756 0.013727 0.116 Uiso 1 1 calc R U . . .
C03F C 0.6595(7) 0.8842(6) 0.7212(6) 0.107(6) Uani 1 1 d G . . . .
H03P H 0.639889 0.911005 0.755792 0.129 Uiso 1 1 calc R U . . .
C039 C 0.7178(7) 0.8248(7) 0.7389(4) 0.092(5) Uani 1 1 d G . . . .
H039 H 0.737294 0.811931 0.785424 0.110 Uiso 1 1 calc R U . . .
C032 C 0.7471(6) 0.7847(5) 0.6872(7) 0.095(5) Uani 1 1 d G . . . .
C02Z C 0.7179(7) 0.8040(6) 0.6178(6) 0.095(5) Uani 1 1 d G . . . .
H24 H 0.737506 0.777121 0.583185 0.114 Uiso 1 1 calc R U . . .
C03C C 0.6596(7) 0.8633(7) 0.6000(5) 0.108(6) Uani 1 1 d G . . . .
H03Q H 0.640101 0.876194 0.553551 0.130 Uiso 1 1 calc R U . . .
C03A C 0.6303(6) 0.9034(5) 0.6517(8) 0.108(6) Uani 1 1 d G . . . .
H03R H 0.591292 0.943137 0.639853 0.130 Uiso 1 1 calc R U . . .
C03G C 0.8131(15) 0.7265(13) 0.7075(12) 0.156(9) Uani 1 1 d . U . . .
H03S H 0.783865 0.680361 0.734524 0.234 Uiso 1 1 calc R U . . .
H03T H 0.851126 0.741538 0.738055 0.234 Uiso 1 1 calc R U . . .
H03U H 0.847699 0.719478 0.663396 0.234 Uiso 1 1 calc R U . . .
C03I C 0.8148(14) 0.5237(12) 0.0935(11) 0.156(8) Uani 1 1 d . U . . .
H03M H 0.794046 0.570065 0.103827 0.233 Uiso 1 1 calc R U . . .
H03N H 0.866413 0.507551 0.117532 0.233 Uiso 1 1 calc R U . . .
H03O H 0.769263 0.486251 0.111866 0.233 Uiso 1 1 calc R U . . .

loop_
_atom_site_aniso_label
_atom_site_aniso_U_11
_atom_site_aniso_U_22
_atom_site_aniso_U_33
_atom_site_aniso_U_23
_atom_site_aniso_U_13
_atom_site_aniso_U_12
Au01 0.01778(16) 0.02561(16) 0.02094(15) -0.00066(12) -0.00782(11) -0.00274(13)
Au02 0.02121(17) 0.02616(17) 0.02136(15) -0.00584(12) -0.00827(12) 0.00032(13)
Cu03 0.0227(6) 0.0330(6) 0.0222(5) -0.0060(4) -0.0087(4) -0.0025(5)
Cu04 0.0194(6) 0.0325(6) 0.0239(5) -0.0017(4) -0.0128(4) 0.0000(5)
Cu05 0.0167(5) 0.0306(6) 0.0259(5) -0.0040(4) -0.0034(4) 0.0004(5)
Cu06 0.0243(6) 0.0302(6) 0.0280(5) -0.0063(5) -0.0132(5) 0.0026(5)
Cu07 0.0242(6) 0.0367(6) 0.0211(5) -0.0070(5) -0.0057(4) -0.0028(5)
Cu08 0.0342(7) 0.0331(6) 0.0217(5) -0.0041(5) -0.0125(5) 0.0025(5)
P009 0.0207(10) 0.0247(9) 0.0245(9) -0.0013(7) -0.0063(7) -0.0024(8)
S00A 0.0229(10) 0.0325(10) 0.0287(9) -0.0057(8) -0.0062(7) 0.0007(8)
S00B 0.0276(10) 0.0301(9) 0.0311(9) -0.0085(8) -0.0054(8) 0.0031(8)
S00C 0.0319(11) 0.0353(10) 0.0260(9) -0.0033(8) -0.0108(8) -0.0056(9)
S00D 0.0214(10) 0.0355(10) 0.0266(9) -0.0012(8) -0.0105(7) -0.0031(8)
S00E 0.0380(12) 0.0351(10) 0.0242(9) -0.0057(8) -0.0125(8) -0.0027(9)
P00F 0.0283(11) 0.0272(9) 0.0216(9) -0.0057(7) -0.0087(8) -0.0021(8)
S00G 0.0267(10) 0.0375(11) 0.0317(10) -0.0023(8) -0.0112(8) 0.0027(9)
C00J 0.026(4) 0.036(4) 0.033(4) -0.006(3) -0.009(3) -0.005(4)
C00K 0.031(5) 0.038(5) 0.030(4) 0.001(3) -0.010(3) -0.005(4)
C00L 0.023(4) 0.038(4) 0.019(3) -0.006(3) -0.005(3) -0.002(4)
C00M 0.040(5) 0.030(4) 0.038(4) -0.014(4) -0.003(4) -0.003(4)
C00N 0.044(5) 0.033(4) 0.036(4) -0.007(4) -0.008(4) -0.001(4)
C00O 0.027(5) 0.047(5) 0.039(5) 0.000(4) -0.015(4) -0.001(4)
C00P 0.043(5) 0.032(4) 0.016(3) -0.002(3) -0.009(3) -0.005(4)
C00Q 0.014(4) 0.036(4) 0.029(4) -0.004(3) -0.013(3) -0.001(3)
C00R 0.014(4) 0.034(4) 0.036(4) -0.013(3) -0.011(3) 0.003(3)
C00T 0.031(5) 0.032(4) 0.026(4) 0.003(3) -0.006(3) -0.015(4)
C00U 0.027(4) 0.031(4) 0.040(4) -0.011(4) 0.003(4) 0.001(4)
C00V 0.033(5) 0.038(4) 0.021(4) -0.007(3) -0.008(3) 0.001(4)
C00W 0.019(4) 0.036(4) 0.031(4) 0.002(3) -0.004(3) -0.003(3)
C01D 0.021(4) 0.035(4) 0.046(5) -0.003(4) -0.014(4) 0.004(4)
C00H 0.011(3) 0.019(3) 0.018(3) -0.001(3) -0.001(3) -0.003(3)
C00I 0.017(4) 0.030(4) 0.033(4) -0.006(3) -0.014(3) 0.005(3)
C00S 0.025(4) 0.031(4) 0.031(4) -0.003(3) -0.013(3) 0.003(3)
C019 0.040(5) 0.032(4) 0.031(4) -0.005(3) -0.018(4) 0.000(4)
C00X 0.081(8) 0.035(5) 0.031(4) -0.010(4) 0.000(5) 0.011(5)
C00Y 0.026(4) 0.030(4) 0.025(4) 0.003(3) -0.012(3) -0.004(3)
C00Z 0.032(5) 0.028(4) 0.040(4) -0.008(3) -0.001(4) 0.000(4)
C011 0.035(5) 0.045(5) 0.025(4) -0.008(4) -0.009(3) -0.008(4)
C012 0.036(5) 0.034(4) 0.027(4) -0.009(3) -0.016(3) -0.003(4)
C013 0.020(4) 0.038(5) 0.034(4) -0.003(3) -0.005(3) 0.003(4)
C014 0.054(6) 0.041(5) 0.039(5) -0.018(4) -0.018(4) -0.004(5)
C015 0.050(6) 0.046(5) 0.027(4) -0.005(4) -0.002(4) -0.020(5)
C016 0.022(4) 0.038(4) 0.034(4) -0.009(3) -0.014(3) 0.008(4)
C017 0.042(6) 0.044(5) 0.061(6) -0.015(5) 0.018(5) -0.007(5)
C018 0.024(4) 0.046(5) 0.017(4) -0.001(3) -0.005(3) 0.004(4)
C01A 0.021(4) 0.040(5) 0.033(4) 0.006(4) -0.011(3) -0.005(4)
C01B 0.053(6) 0.034(5) 0.040(5) -0.006(4) 0.003(4) 0.004(4)
C01E 0.029(5) 0.050(5) 0.041(5) -0.009(4) -0.012(4) 0.011(4)
C01F 0.033(5) 0.050(6) 0.047(5) -0.002(4) -0.019(4) -0.007(4)
C01G 0.035(5) 0.031(5) 0.083(7) -0.025(5) 0.001(5) -0.005(4)
C01H 0.048(6) 0.059(6) 0.054(6) -0.009(5) -0.031(5) -0.018(5)
C01I 0.042(5) 0.038(5) 0.034(4) -0.011(4) -0.008(4) 0.000(4)
C01J 0.031(5) 0.040(5) 0.028(4) -0.002(3) -0.009(3) -0.008(4)
C01K 0.059(6) 0.045(5) 0.037(5) -0.018(4) -0.002(4) 0.005(5)
C01L 0.026(5) 0.070(7) 0.032(5) 0.005(4) -0.006(4) 0.018(5)
C01M 0.027(5) 0.040(5) 0.047(5) -0.014(4) -0.013(4) 0.001(4)
C01N 0.027(5) 0.065(6) 0.037(5) -0.008(4) -0.015(4) -0.009(5)
C01O 0.029(5) 0.035(4) 0.041(5) -0.003(4) -0.004(4) -0.005(4)
C01P 0.027(4) 0.042(5) 0.034(4) -0.003(4) -0.020(4) 0.002(4)
C01Q 0.031(4) 0.036(4) 0.018(3) -0.007(3) -0.012(3) -0.003(4)
C01R 0.042(5) 0.048(5) 0.030(4) -0.019(4) -0.009(4) -0.003(4)
C01T 0.037(5) 0.050(5) 0.041(5) -0.006(4) -0.016(4) -0.013(4)
C01U 0.059(7) 0.041(5) 0.043(5) -0.016(4) -0.015(5) 0.018(5)
C01V 0.030(5) 0.048(5) 0.033(4) -0.007(4) -0.010(4) 0.022(4)
C01W 0.038(5) 0.042(5) 0.059(6) -0.018(4) -0.014(4) 0.014(4)
C01X 0.082(8) 0.050(6) 0.037(5) -0.015(4) 0.010(5) 0.011(6)
C01Y 0.045(2) 0.046(2) 0.046(2) -0.0103(11) -0.0066(10) 0.0002(10)
C01Z 0.048(6) 0.043(5) 0.060(6) -0.021(5) -0.013(5) 0.005(5)
C020 0.046(6) 0.072(7) 0.029(4) -0.004(4) -0.013(4) 0.035(6)
C021 0.057(6) 0.038(5) 0.053(6) -0.019(4) -0.012(5) 0.002(5)
C022 0.061(7) 0.053(6) 0.029(4) 0.005(4) -0.018(4) -0.007(5)
C023 0.020(4) 0.049(6) 0.069(6) -0.019(5) -0.006(4) 0.001(4)
C024 0.025(5) 0.068(7) 0.044(5) 0.002(5) -0.016(4) 0.002(5)
C025 0.026(5) 0.051(6) 0.061(6) 0.012(5) -0.008(4) -0.004(5)
C026 0.047(6) 0.082(8) 0.027(4) -0.015(5) -0.002(4) -0.022(6)
C027 0.034(5) 0.043(5) 0.042(5) -0.014(4) -0.025(4) 0.003(4)
C028 0.056(6) 0.054(6) 0.031(4) -0.013(4) -0.014(4) -0.013(5)
C029 0.036(5) 0.045(5) 0.056(6) -0.006(4) -0.031(4) 0.001(4)
C02A 0.041(6) 0.046(6) 0.056(6) -0.008(5) 0.005(5) 0.012(5)
C02D 0.058(7) 0.052(6) 0.044(5) -0.014(4) -0.001(5) 0.012(5)
C01S 0.049(6) 0.038(5) 0.036(5) 0.002(4) -0.005(4) 0.005(4)
C010 0.026(4) 0.028(4) 0.034(4) -0.006(3) -0.003(3) -0.005(3)
C01C 0.036(5) 0.052(6) 0.052(5) -0.018(5) -0.017(4) 0.010(5)
C02H 0.031(5) 0.059(7) 0.083(8) -0.009(6) -0.015(5) 0.016(5)
C02B 0.073(8) 0.059(6) 0.030(5) -0.015(4) -0.006(5) -0.017(6)
C02C 0.055(3) 0.056(3) 0.056(3) -0.0130(12) -0.0081(11) -0.0001(10)
C02E 0.035(5) 0.064(6) 0.030(4) -0.010(4) -0.017(4) -0.010(5)
C02F 0.047(2) 0.048(2) 0.048(2) -0.0114(11) -0.0069(10) -0.0001(10)
C02G 0.065(7) 0.082(8) 0.036(5) -0.015(5) -0.020(5) -0.009(6)
C02I 0.068(8) 0.067(7) 0.072(7) -0.030(6) -0.027(6) 0.030(6)
C02J 0.043(6) 0.051(6) 0.041(5) -0.003(4) -0.010(4) -0.019(5)
C02K 0.070(8) 0.058(6) 0.058(6) -0.029(5) -0.028(6) -0.016(6)
C02L 0.024(5) 0.049(5) 0.050(5) 0.006(4) -0.016(4) -0.012(4)
C02M 0.038(5) 0.069(7) 0.038(5) -0.030(5) -0.001(4) -0.013(5)
C02N 0.049(6) 0.087(8) 0.043(5) -0.018(5) -0.023(5) -0.015(6)
C02O 0.035(6) 0.051(6) 0.098(9) -0.033(6) 0.001(6) 0.001(5)
C02P 0.045(6) 0.035(5) 0.057(6) -0.022(4) 0.007(5) -0.003(4)
C02Q 0.068(3) 0.069(3) 0.069(3) -0.0166(13) -0.0094(11) 0.0001(10)
C02R 0.074(9) 0.042(6) 0.086(8) -0.023(6) 0.038(7) -0.002(6)
C02S 0.069(3) 0.069(3) 0.069(3) -0.0169(13) -0.0098(11) 0.0000(10)
C02T 0.077(8) 0.055(7) 0.072(7) -0.037(6) -0.001(6) 0.028(6)
C02U 0.069(8) 0.080(8) 0.046(6) -0.037(6) 0.001(5) -0.009(6)
C02V 0.044(6) 0.041(6) 0.087(8) -0.028(5) 0.010(5) 0.003(5)
C02W 0.069(8) 0.058(7) 0.044(6) -0.015(5) 0.019(5) -0.005(6)
C02X 0.070(3) 0.071(3) 0.071(3) -0.0181(13) -0.0090(11) 0.0007(10)
C031 0.093(10) 0.070(8) 0.046(6) -0.027(6) -0.006(6) -0.022(7)
C033 0.059(7) 0.054(6) 0.058(6) -0.033(5) -0.004(5) -0.002(5)
C034 0.075(4) 0.076(4) 0.076(4) -0.0184(13) -0.0104(11) 0.0000(10)
C035 0.076(4) 0.076(4) 0.077(4) -0.0190(13) -0.0100(11) 0.0002(10)
C036 0.087(4) 0.088(4) 0.089(4) -0.0224(15) -0.0112(11) 0.0009(10)
C037 0.065(7) 0.056(6) 0.052(6) -0.034(5) 0.009(5) 0.000(6)
C038 0.066(3) 0.067(3) 0.067(3) -0.0161(13) -0.0092(11) 0.0002(10)
C03B 0.100(4) 0.100(4) 0.100(4) -0.0255(13) -0.0121(11) 0.0003(10)
C030 0.089(3) 0.088(3) 0.088(3) -0.0227(13) -0.0106(11) 0.0004(10)
C03D 0.103(4) 0.103(4) 0.103(4) -0.0264(13) -0.0130(11) 0.0008(10)
C03E 0.096(3) 0.096(3) 0.096(3) -0.0247(13) -0.0122(11) 0.0005(10)
C02Y 0.082(3) 0.081(3) 0.081(3) -0.0213(12) -0.0107(11) 0.0001(10)
C03H 0.097(3) 0.097(3) 0.097(3) -0.0252(13) -0.0122(11) 0.0001(10)
C03F 0.073(11) 0.127(16) 0.132(15) -0.056(13) -0.005(10) -0.015(11)
C039 0.084(11) 0.107(12) 0.082(9) -0.029(9) 0.018(8) -0.046(10)
C032 0.061(9) 0.079(10) 0.124(13) 0.003(9) 0.010(9) -0.031(8)
C02Z 0.100(13) 0.099(12) 0.087(11) -0.032(9) 0.002(9) -0.018(10)
C03C 0.106(14) 0.128(16) 0.109(13) -0.051(12) -0.039(11) -0.002(12)
C03A 0.061(10) 0.100(13) 0.151(16) -0.009(12) -0.017(10) 0.014(9)
C03G 0.154(9) 0.155(9) 0.157(9) -0.039(3) -0.019(2) 0.001(2)
C03I 0.156(9) 0.155(9) 0.156(9) -0.040(3) -0.020(2) 0.000(2)

loop_
_atom_type_symbol
_atom_type_description
_atom_type_scat_dispersion_real
_atom_type_scat_dispersion_imag
_atom_type_scat_source
C C 0.0181 0.0091 'International Tables Vol C Tables 4.2.6.8 and 6.1.1.4'
H H 0.0000 0.0000 'International Tables Vol C Tables 4.2.6.8 and 6.1.1.4'
Au Au -4.4197 7.2980 'International Tables Vol C Tables 4.2.6.8 and 6.1.1.4'
Cu Cu -1.9646 0.5888 'International Tables Vol C Tables 4.2.6.8 and 6.1.1.4'
P P 0.2955 0.4335 'International Tables Vol C Tables 4.2.6.8 and 6.1.1.4'
S S 0.3331 0.5567 'International Tables Vol C Tables 4.2.6.8 and 6.1.1.4'

loop_
_geom_angle_atom_site_label_1
_geom_angle_atom_site_label_2
_geom_angle_atom_site_label_3
_geom_angle
_geom_angle_site_symmetry_1
_geom_angle_site_symmetry_3
_geom_angle_publ_flag
Au01 Au01 Cu03 64.83(6) 2_666 . ?
Au01 Au01 Cu03 61.37(5) 2_666 2_666 ?
Au01 Au01 Cu04 61.19(5) 2_666 . ?
Au01 Au01 Cu04 66.37(5) 2_666 2_666 ?
Au01 Au01 Cu05 66.71(5) 2_666 2_666 ?
Au01 Au01 Cu05 63.52(5) 2_666 . ?
Cu03 Au01 Cu03 126.19(5) . 2_666 ?
Cu03 Au01 Cu04 100.05(6) . . ?
Cu03 Au01 Cu04 55.45(5) . 2_666 ?
Cu03 Au01 Cu04 53.21(4) 2_666 . ?
Cu03 Au01 Cu05 52.95(4) . . ?
Cu03 Au01 Cu05 104.80(6) . 2_666 ?
Cu03 Au01 Cu05 53.10(4) 2_666 2_666 ?
Cu03 Au01 Cu05 100.77(6) 2_666 . ?
Cu04 Au01 Cu03 101.10(5) 2_666 2_666 ?
Cu04 Au01 Cu04 127.56(4) 2_666 . ?
Cu04 Au01 Cu05 102.78(5) . 2_666 ?
Cu04 Au01 Cu05 103.94(5) 2_666 . ?
Cu04 Au01 Cu05 51.96(5) . . ?
Cu04 Au01 Cu05 53.91(5) 2_666 2_666 ?
Cu05 Au01 Cu05 130.23(4) 2_666 . ?
P009 Au01 Au01 177.70(5) . 2_666 ?
P009 Au01 Cu03 112.89(7) . . ?
P009 Au01 Cu03 120.92(7) . 2_666 ?
P009 Au01 Cu04 120.13(6) . . ?
P009 Au01 Cu04 112.28(7) . 2_666 ?
P009 Au01 Cu05 115.54(6) . . ?
P009 Au01 Cu05 114.20(6) . 2_666 ?
Au02 Au02 Cu06 64.77(5) 2_775 . ?
Au02 Au02 Cu06 62.72(5) 2_775 2_775 ?
Au02 Au02 Cu07 66.10(5) 2_775 2_775 ?
Au02 Au02 Cu07 60.96(5) 2_775 . ?
Au02 Au02 Cu08 65.81(6) 2_775 2_775 ?
Au02 Au02 Cu08 63.30(6) 2_775 . ?
Cu06 Au02 Cu06 127.48(4) . 2_775 ?
Cu06 Au02 Cu07 99.97(5) . . ?
Cu06 Au02 Cu07 53.42(5) 2_775 . ?
Cu06 Au02 Cu08 101.79(6) 2_775 . ?
Cu06 Au02 Cu08 52.65(5) 2_775 2_775 ?
Cu06 Au02 Cu08 52.48(4) . . ?
Cu06 Au02 Cu08 104.57(5) . 2_775 ?
Cu07 Au02 Cu06 101.82(5) 2_775 2_775 ?
Cu07 Au02 Cu06 55.24(5) 2_775 . ?
Cu07 Au02 Cu07 127.06(5) 2_775 . ?
Cu07 Au02 Cu08 101.65(6) . 2_775 ?
Cu07 Au02 Cu08 52.37(5) . . ?
Cu07 Au02 Cu08 54.19(4) 2_775 2_775 ?
Cu07 Au02 Cu08 103.20(5) 2_775 . ?
Cu08 Au02 Cu08 129.11(5) 2_775 . ?
P00F Au02 Au02 177.11(5) . 2_775 ?
P00F Au02 Cu06 114.44(7) . 2_775 ?
P00F Au02 Cu06 118.07(6) . . ?
P00F Au02 Cu07 118.09(7) . . ?
P00F Au02 Cu07 114.78(7) . 2_775 ?
P00F Au02 Cu08 112.26(8) . 2_775 ?
P00F Au02 Cu08 118.60(7) . . ?
Au01 Cu03 Au01 53.81(5) . 2_666 ?
Cu04 Cu03 Au01 63.16(5) 2_666 . ?
Cu04 Cu03 Au01 65.11(5) 2_666 2_666 ?
Cu04 Cu03 Cu05 125.47(6) 2_666 . ?
Cu05 Cu03 Au01 66.00(5) . 2_666 ?
Cu05 Cu03 Au01 69.31(5) . . ?
S00A Cu03 Au01 114.42(8) 2_666 . ?
S00A Cu03 Au01 84.64(8) 2_666 2_666 ?
S00A Cu03 Cu04 53.26(7) 2_666 2_666 ?
S00A Cu03 Cu05 140.67(8) 2_666 . ?
S00D Cu03 Au01 117.06(8) . 2_666 ?
S00D Cu03 Au01 89.60(8) . . ?
S00D Cu03 Cu04 145.32(8) . 2_666 ?
S00D Cu03 Cu05 52.75(7) . . ?
S00D Cu03 S00A 154.96(9) . 2_666 ?
Au01 Cu04 Au01 52.44(4) 2_666 . ?
Cu03 Cu04 Au01 61.39(5) 2_666 2_666 ?
Cu03 Cu04 Au01 61.67(5) 2_666 . ?
Cu03 Cu04 Cu05 121.36(6) 2_666 . ?
Cu05 Cu04 Au01 66.36(5) . 2_666 ?
Cu05 Cu04 Au01 66.38(5) . . ?
S00A Cu04 Au01 113.02(7) . 2_666 ?
S00A Cu04 Au01 82.68(8) . . ?
S00A Cu04 Cu03 53.58(7) . 2_666 ?
S00A Cu04 Cu05 141.10(8) . . ?
S00C Cu04 Au01 85.48(8) . 2_666 ?
S00C Cu04 Au01 116.03(8) . . ?
S00C Cu04 Cu03 140.25(8) . 2_666 ?
S00C Cu04 Cu05 52.20(8) . . ?
S00C Cu04 S00A 159.97(9) . . ?
Au01 Cu05 Au01 49.77(4) 2_666 . ?
Cu03 Cu05 Au01 57.74(5) . . ?
Cu03 Cu05 Au01 60.90(5) . 2_666 ?
Cu03 Cu05 Cu04 113.13(6) . . ?
Cu04 Cu05 Au01 59.73(5) . 2_666 ?
Cu04 Cu05 Au01 61.66(5) . . ?
S00C Cu05 Au01 111.93(8) . . ?
S00C Cu05 Au01 81.52(7) . 2_666 ?
S00C Cu05 Cu03 138.14(8) . . ?
S00C Cu05 Cu04 52.65(7) . . ?
S00C Cu05 S00D 164.82(9) . . ?
S00D Cu05 Au01 82.47(8) . . ?
S00D Cu05 Au01 112.59(7) . 2_666 ?
S00D Cu05 Cu03 53.26(7) . . ?
S00D Cu05 Cu04 138.70(8) . . ?
Au02 Cu06 Au02 52.52(4) . 2_775 ?
Cu07 Cu06 Au02 63.58(5) 2_775 2_775 ?
Cu07 Cu06 Au02 61.18(5) 2_775 . ?
Cu08 Cu06 Au02 66.57(5) . . ?
Cu08 Cu06 Au02 64.25(5) . 2_775 ?
Cu08 Cu06 Cu07 121.24(6) . 2_775 ?
S00B Cu06 Au02 84.08(7) . . ?
S00B Cu06 Au02 114.17(8) . 2_775 ?
S00B Cu06 Cu07 138.20(8) . 2_775 ?
S00B Cu06 Cu08 52.99(7) . . ?
S00E Cu06 Au02 111.92(8) . . ?
S00E Cu06 Au02 82.78(8) . 2_775 ?
S00E Cu06 Cu07 53.04(7) . 2_775 ?
S00E Cu06 Cu08 139.57(8) . . ?
S00E Cu06 S00B 162.18(9) . . ?
Au02 Cu07 Au02 52.93(5) 2_775 . ?
Cu06 Cu07 Au02 63.58(5) 2_775 2_775 ?
Cu06 Cu07 Au02 63.00(6) 2_775 . ?
Cu08 Cu07 Au02 65.31(5) . . ?
Cu08 Cu07 Au02 65.67(5) . 2_775 ?
Cu08 Cu07 Cu06 122.25(6) . 2_775 ?
S00E Cu07 Au02 82.26(7) 2_775 . ?
S00E Cu07 Au02 113.87(8) 2_775 2_775 ?
S00E Cu07 Cu06 52.67(7) 2_775 2_775 ?
S00E Cu07 Cu08 139.35(8) 2_775 . ?
S00G Cu07 Au02 115.44(7) . . ?
S00G Cu07 Au02 84.57(8) . 2_775 ?
S00G Cu07 Cu06 141.29(8) . 2_775 ?
S00G Cu07 Cu08 52.65(7) . . ?
S00G Cu07 S00E 160.52(9) . 2_775 ?
Au02 Cu08 Au02 50.89(5) 2_775 . ?
Cu06 Cu08 Au02 60.95(5) . . ?
Cu06 Cu08 Au02 63.10(6) . 2_775 ?
Cu06 Cu08 Cu07 116.51(7) . . ?
Cu07 Cu08 Au02 62.32(5) . . ?
Cu07 Cu08 Au02 60.14(5) . 2_775 ?
S00B Cu08 Au02 80.85(8) . . ?
S00B Cu08 Au02 113.46(8) . 2_775 ?
S00B Cu08 Cu06 53.39(7) . . ?
S00B Cu08 Cu07 136.84(8) . . ?
S00B Cu08 S00G 164.75(10) . . ?
S00G Cu08 Au02 112.92(8) . . ?
S00G Cu08 Au02 81.30(8) . 2_775 ?
S00G Cu08 Cu06 138.31(9) . . ?
S00G Cu08 Cu07 53.00(7) . . ?
C00L P009 Au01 115.2(3) . . ?
C00L P009 C010 104.4(3) . . ?
C00I P009 Au01 112.36(17) . . ?
C00I P009 C00L 104.2(3) . . ?
C00I P009 C010 106.1(2) . . ?
C010 P009 Au01 113.7(2) . . ?
Cu04 S00A Cu03 73.15(8) . 2_666 ?
C00R S00A Cu03 107.7(3) . 2_666 ?
C00R S00A Cu04 106.9(3) . . ?
Cu08 S00B Cu06 73.62(9) . . ?
C00U S00B Cu06 108.3(3) . . ?
C00U S00B Cu08 110.5(3) . . ?
Cu05 S00C Cu04 75.16(9) . . ?
C012 S00C Cu04 108.6(3) . . ?
C012 S00C Cu05 110.2(3) . . ?
Cu05 S00D Cu03 73.99(8) . . ?
C00Q S00D Cu03 107.1(2) . . ?
C00Q S00D Cu05 107.7(3) . . ?
Cu06 S00E Cu07 74.29(9) . 2_775 ?
C01Q S00E Cu06 110.2(3) . . ?
C01Q S00E Cu07 109.3(3) . 2_775 ?
C00M P00F Au02 111.8(3) . . ?
C00M P00F C00P 105.7(4) . . ?
C00M P00F C018 104.8(4) . . ?
C00P P00F Au02 112.3(3) . . ?
C018 P00F Au02 117.9(3) . . ?
C018 P00F C00P 103.3(4) . . ?
Cu08 S00G Cu07 74.35(9) . . ?
C01Y S00G Cu07 105.5(3) . . ?
C01Y S00G Cu08 108.4(3) . . ?
C00L C00J H00J 120.1 . . ?
C00L C00J C00O 119.9(8) . . ?
C00O C00J H00J 120.1 . . ?
C00P C00K H00K 120.0 . . ?
C01F C00K H00K 120.0 . . ?
C01F C00K C00P 120.0(9) . . ?
C00J C00L P009 119.6(6) . . ?
C00T C00L P009 119.8(6) . . ?
C00T C00L C00J 120.3(8) . . ?
C00X C00M P00F 118.7(7) . . ?
C01U C00M P00F 122.2(7) . . ?
C01U C00M C00X 118.5(9) . . ?
H00A C00N H00B 108.3 . . ?
C00R C00N H00A 109.9 . . ?
C00R C00N H00B 109.9 . . ?
C00R C00N C01K 108.8(7) . . ?
C01K C00N H00A 109.9 . . ?
C01K C00N H00B 109.9 . . ?
C00J C00O H00O 120.5 . . ?
C01N C00O C00J 119.1(8) . . ?
C01N C00O H00O 120.5 . . ?
C00K C00P P00F 118.9(6) . . ?
C014 C00P P00F 121.2(7) . . ?
C014 C00P C00K 119.9(8) . . ?
C00V C00Q S00D 108.0(5) . . ?
C016 C00Q S00D 108.3(5) . . ?
C016 C00Q C00V 108.7(6) . . ?
C01A C00Q S00D 112.0(5) . . ?
C01A C00Q C00V 109.6(7) . . ?
C01A C00Q C016 110.2(7) . . ?
C00N C00R S00A 107.1(6) . . ?
C00N C00R C01M 109.9(7) . . ?
C013 C00R S00A 113.4(5) . . ?
C013 C00R C00N 110.1(7) . . ?
C013 C00R C01M 108.7(7) . . ?
C01M C00R S00A 107.6(5) . . ?
C00L C00T H00T 120.3 . . ?
C00L C00T C02J 119.4(8) . . ?
C02J C00T H00T 120.3 . . ?
C00Z C00U S00B 111.9(6) . . ?
C00Z C00U C01B 108.5(7) . . ?
C01B C00U S00B 107.6(6) . . ?
C01G C00U S00B 108.5(6) . . ?
C01G C00U C00Z 109.5(7) . . ?
C01G C00U C01B 110.8(8) . . ?
C00Q C00V H00C 109.8 . . ?
C00Q C00V H00D 109.8 . . ?
H00C C00V H00D 108.2 . . ?
C01E C00V C00Q 109.6(7) . . ?
C01E C00V H00C 109.8 . . ?
C01E C00V H00D 109.8 . . ?
C01D C00W H00W 120.0 . . ?
C01D C00W C019 120.0 . . ?
C019 C00W H00W 120.0 . . ?
C00W C01D H01D 120.0 . . ?
C00W C01D C00H 120.0 . . ?
C00H C01D H01D 120.0 . . ?
C01D C00H H00H 120.0 . . ?
C01D C00H C00I 120.0 . . ?
C00I C00H H00H 120.0 . . ?
C00H C00I P009 117.9(3) . . ?
C00S C00I P009 121.9(3) . . ?
C00S C00I C00H 120.0 . . ?
C00I C00S H00S 120.0 . . ?
C00I C00S C019 120.0 . . ?
C019 C00S H00S 120.0 . . ?
C00W C019 H019 120.0 . . ?
C00S C019 C00W 120.0 . . ?
C00S C019 H019 120.0 . . ?
C00M C00X H00X 119.4 . . ?
C01X C00X C00M 121.2(10) . . ?
C01X C00X H00X 119.4 . . ?
C018 C00Y H00Y 120.8 . . ?
C018 C00Y C025 118.4(8) . . ?
C025 C00Y H00Y 120.8 . . ?
C00U C00Z H00E 109.7 . . ?
C00U C00Z H00F 109.7 . . ?
H00E C00Z H00F 108.2 . . ?
C02P C00Z C00U 109.8(7) . . ?
C02P C00Z H00E 109.7 . . ?
C02P C00Z H00F 109.7 . . ?
H1 C011 H 108.5 . . ?
C015 C011 H1 110.2 . . ?
C015 C011 H 110.2 . . ?
C015 C011 C01Q 107.6(6) . . ?
C01Q C011 H1 110.2 . . ?
C01Q C011 H 110.2 . . ?
C01I C012 S00C 111.9(5) . . ?
C01T C012 S00C 107.8(6) . . ?
C01T C012 C01I 108.8(7) . . ?
C021 C012 S00C 109.2(6) . . ?
C021 C012 C01I 110.0(7) . . ?
C021 C012 C01T 109.0(7) . . ?
C00R C013 H01A 109.5 . . ?
C00R C013 H01B 109.5 . . ?
C00R C013 C01O 110.9(6) . . ?
H01A C013 H01B 108.1 . . ?
C01O C013 H01A 109.5 . . ?
C01O C013 H01B 109.5 . . ?
C00P C014 H014 120.2 . . ?
C02K C014 C00P 119.6(9) . . ?
C02K C014 H014 120.2 . . ?
C011 C015 H015 109.4 . . ?
C022 C015 C011 110.0(7) . . ?
C022 C015 H015 109.4 . . ?
C026 C015 C011 109.4(8) . . ?
C026 C015 H015 109.4 . . ?
C026 C015 C022 109.2(8) . . ?
C00Q C016 H01C 109.8 . . ?
C00Q C016 H01E 109.8 . . ?
C00Q C016 C027 109.6(6) . . ?
H01C C016 H01E 108.2 . . ?
C027 C016 H01C 109.8 . . ?
C027 C016 H01E 109.8 . . ?
H01F C017 H01G 108.3 . . ?
C01K C017 H01F 109.8 . . ?
C01K C017 H01G 109.8 . . ?
C01K C017 C023 109.3(7) . . ?
C023 C017 H01F 109.8 . . ?
C023 C017 H01G 109.8 . . ?
C00Y C018 P00F 118.1(6) . . ?
C00Y C018 C01V 122.1(7) . . ?
C01V C018 P00F 119.6(7) . . ?
C00Q C01A H01H 109.8 . . ?
C00Q C01A H01I 109.8 . . ?
C00Q C01A C02L 109.5(6) . . ?
H01H C01A H01I 108.2 . . ?
C02L C01A H01H 109.8 . . ?
C02L C01A H01I 109.8 . . ?
C00U C01B H2 109.8 . . ?
C00U C01B HA 109.8 . . ?
H2 C01B HA 108.2 . . ?
C02W C01B C00U 109.5(8) . . ?
C02W C01B H2 109.8 . . ?
C02W C01B HA 109.8 . . ?
C00V C01E H01J 109.1 . . ?
C00V C01E C01P 109.3(7) . . ?
C00V C01E C024 109.9(7) . . ?
C01P C01E H01J 109.1 . . ?
C024 C01E H01J 109.1 . . ?
C024 C01E C01P 110.2(8) . . ?
C00K C01F H3 120.3 . . ?
C01H C01F C00K 119.4(10) . . ?
C01H C01F H3 120.3 . . ?
C00U C01G H4 110.0 . . ?
C00U C01G HB 110.0 . . ?
C00U C01G C02O 108.6(8) . . ?
H4 C01G HB 108.3 . . ?
C02O C01G H4 110.0 . . ?
C02O C01G HB 110.0 . . ?
C01F C01H H5 119.6 . . ?
C01F C01H C02K 120.7(9) . . ?
C02K C01H H5 119.6 . . ?
C012 C01I H01K 110.0 . . ?
C012 C01I H01L 110.0 . . ?
C012 C01I C02B 108.7(7) . . ?
H01K C01I H01L 108.3 . . ?
C02B C01I H01K 110.0 . . ?
C02B C01I H01L 110.0 . . ?
H6 C01J HC 108.3 . . ?
C01Q C01J H6 109.8 . . ?
C01Q C01J HC 109.8 . . ?
C01Q C01J C02E 109.3(7) . . ?
C02E C01J H6 109.8 . . ?
C02E C01J HC 109.8 . . ?
C00N C01K H01M 109.2 . . ?
C017 C01K C00N 110.2(8) . . ?
C017 C01K H01M 109.2 . . ?
C017 C01K C01Z 109.4(9) . . ?
C01Z C01K C00N 109.6(8) . . ?
C01Z C01K H01M 109.2 . . ?
C020 C01L H7 120.3 . . ?
C020 C01L C025 119.4(8) . . ?
C025 C01L H7 120.3 . . ?
C00R C01M H01N 110.0 . . ?
C00R C01M H01O 110.0 . . ?
H01N C01M H01O 108.3 . . ?
C023 C01M C00R 108.6(7) . . ?
C023 C01M H01N 110.0 . . ?
C023 C01M H01O 110.0 . . ?
C00O C01N H01P 120.0 . . ?
C02J C01N C00O 119.9(8) . . ?
C02J C01N H01P 120.0 . . ?
C013 C01O H01Q 110.1 . . ?
C013 C01O C01Z 108.8(7) . . ?
C01W C01O C013 108.1(7) . . ?
C01W C01O H01Q 110.1 . . ?
C01W C01O C01Z 109.5(7) . . ?
C01Z C01O H01Q 110.1 . . ?
C01E C01P H01R 109.8 . . ?
C01E C01P H01S 109.8 . . ?
C01E C01P C027 109.3(7) . . ?
H01R C01P H01S 108.3 . . ?
C027 C01P H01R 109.8 . . ?
C027 C01P H01S 109.8 . . ?
C011 C01Q S00E 111.6(5) . . ?
C01J C01Q S00E 107.6(5) . . ?
C01J C01Q C011 110.7(7) . . ?
C01J C01Q C01R 109.6(6) . . ?
C01R C01Q S00E 108.1(6) . . ?
C01R C01Q C011 109.3(7) . . ?
C01Q C01R H8 109.8 . . ?
C01Q C01R HD 109.8 . . ?
C01Q C01R C02M 109.2(7) . . ?
H8 C01R HD 108.3 . . ?
C02M C01R H8 109.8 . . ?
C02M C01R HD 109.8 . . ?
C012 C01T H01T 109.8 . . ?
C012 C01T H01U 109.8 . . ?
H01T C01T H01U 108.3 . . ?
C02N C01T C012 109.3(8) . . ?
C02N C01T H01T 109.8 . . ?
C02N C01T H01U 109.8 . . ?
C00M C01U H9 119.5 . . ?
C00M C01U C02I 121.1(9) . . ?
C02I C01U H9 119.5 . . ?
C018 C01V H10 120.0 . . ?
C018 C01V C020 120.0(10) . . ?
C020 C01V H10 120.0 . . ?
C01O C01W H01V 109.7 . . ?
C01O C01W H01W 109.7 . . ?
C01O C01W C023 109.7(8) . . ?
H01V C01W H01W 108.2 . . ?
C023 C01W H01V 109.7 . . ?
C023 C01W H01W 109.7 . . ?
C00X C01X H11 119.7 . . ?
C00X C01X C02T 120.7(9) . . ?
C02T C01X H11 119.7 . . ?
C02C C01Y S00G 105.6(7) . . ?
C02F C01Y S00G 113.5(7) . . ?
C02F C01Y C02C 107.5(8) . . ?
C02X C01Y S00G 109.3(8) . . ?
C02X C01Y C02C 109.1(9) . . ?
C02X C01Y C02F 111.6(9) . . ?
C01K C01Z C01O 109.5(7) . . ?
C01K C01Z H01X 109.8 . . ?
C01K C01Z H01Y 109.8 . . ?
C01O C01Z H01X 109.8 . . ?
C01O C01Z H01Y 109.8 . . ?
H01X C01Z H01Y 108.2 . . ?
C01L C020 C01V 118.4(9) . . ?
C01L C020 H020 120.8 . . ?
C01V C020 H020 120.8 . . ?
C012 C021 H02A 109.4 . . ?
C012 C021 H02B 109.4 . . ?
H02A C021 H02B 108.0 . . ?
C033 C021 C012 111.2(8) . . ?
C033 C021 H02A 109.4 . . ?
C033 C021 H02B 109.4 . . ?
C015 C022 H02R 109.7 . . ?
C015 C022 H02S 109.7 . . ?
H02R C022 H02S 108.2 . . ?
C02E C022 C015 110.0(8) . . ?
C02E C022 H02R 109.7 . . ?
C02E C022 H02S 109.7 . . ?
C017 C023 C01M 110.2(8) . . ?
C017 C023 C01W 109.6(8) . . ?
C017 C023 H023 109.2 . . ?
C01M C023 H023 109.2 . . ?
C01W C023 C01M 109.5(7) . . ?
C01W C023 H023 109.2 . . ?
C01E C024 H02C 109.8 . . ?
C01E C024 H02D 109.8 . . ?
C01E C024 C02L 109.5(8) . . ?
H02C C024 H02D 108.2 . . ?
C02L C024 H02C 109.8 . . ?
C02L C024 H02D 109.8 . . ?
C00Y C025 C01L 121.6(10) . . ?
C00Y C025 H025 119.2 . . ?
C01L C025 H025 119.2 . . ?
C015 C026 H02T 109.7 . . ?
C015 C026 H02U 109.7 . . ?
C015 C026 C02M 110.0(7) . . ?
H02T C026 H02U 108.2 . . ?
C02M C026 H02T 109.7 . . ?
C02M C026 H02U 109.7 . . ?
C016 C027 H027 110.2 . . ?
C01P C027 C016 109.0(7) . . ?
C01P C027 H027 110.2 . . ?
C01P C027 C029 108.4(8) . . ?
C029 C027 C016 108.7(7) . . ?
C029 C027 H027 110.2 . . ?
H02V C028 H02W 108.3 . . ?
C02E C028 H02V 109.8 . . ?
C02E C028 H02W 109.8 . . ?
C02M C028 H02V 109.8 . . ?
C02M C028 H02W 109.8 . . ?
C02M C028 C02E 109.2(7) . . ?
C027 C029 H02E 109.4 . . ?
C027 C029 H02F 109.4 . . ?
H02E C029 H02F 108.0 . . ?
C02L C029 C027 111.1(8) . . ?
C02L C029 H02E 109.4 . . ?
C02L C029 H02F 109.4 . . ?
C02D C02A H02G 120.0 . . ?
C02D C02A C02H 120.0 . . ?
C02H C02A H02G 120.0 . . ?
C02A C02D H02H 120.0 . . ?
C01S C02D C02A 120.0 . . ?
C01S C02D H02H 120.0 . . ?
C02D C01S H01Z 120.0 . . ?
C02D C01S C010 120.0 . . ?
C010 C01S H01Z 120.0 . . ?
C01S C010 P009 119.7(3) . . ?
C01C C010 P009 120.0(3) . . ?
C01C C010 C01S 120.0 . . ?
C010 C01C H01 120.0 . . ?
C010 C01C C02H 120.0 . . ?
C02H C01C H01 120.0 . . ?
C02A C02H H02I 120.0 . . ?
C01C C02H C02A 120.0 . . ?
C01C C02H H02I 120.0 . . ?
C01I C02B H02J 109.9 . . ?
C01I C02B C02G 109.0(8) . . ?
C02G C02B H02J 109.9 . . ?
C02U C02B C01I 108.9(8) . . ?
C02U C02B H02J 109.9 . . ?
C02U C02B C02G 109.1(9) . . ?
C01Y C02C H02X 109.8 . . ?
C01Y C02C H02Y 109.8 . . ?
C01Y C02C C02S 109.2(9) . . ?
H02X C02C H02Y 108.3 . . ?
C02S C02C H02X 109.8 . . ?
C02S C02C H02Y 109.8 . . ?
C01J C02E H02Z 109.4 . . ?
C022 C02E C01J 109.8(7) . . ?
C022 C02E C028 110.4(8) . . ?
C022 C02E H02Z 109.4 . . ?
C028 C02E C01J 108.4(8) . . ?
C028 C02E H02Z 109.4 . . ?
C01Y C02F H02 109.8 . . ?
C01Y C02F HE 109.8 . . ?
C01Y C02F C038 109.3(9) . . ?
H02 C02F HE 108.3 . . ?
C038 C02F H02 109.8 . . ?
C038 C02F HE 109.8 . . ?
C02B C02G H02K 109.9 . . ?
C02B C02G H02L 109.9 . . ?
H02K C02G H02L 108.3 . . ?
C02N C02G C02B 109.1(9) . . ?
C02N C02G H02K 109.9 . . ?
C02N C02G H02L 109.9 . . ?
C01U C02I H12 120.6 . . ?
C01U C02I C02T 118.8(10) . . ?
C02T C02I H12 120.6 . . ?
C00T C02J H02M 119.4 . . ?
C01N C02J C00T 121.3(9) . . ?
C01N C02J H02M 119.4 . . ?
C014 C02K C01H 120.4(9) . . ?
C014 C02K H13 119.8 . . ?
C01H C02K H13 119.8 . . ?
C01A C02L H02N 109.7 . . ?
C024 C02L C01A 109.4(8) . . ?
C024 C02L H02N 109.7 . . ?
C029 C02L C01A 108.9(7) . . ?
C029 C02L C024 109.5(8) . . ?
C029 C02L H02N 109.7 . . ?
C01R C02M H14 109.5 . . ?
C026 C02M C01R 108.4(7) . . ?
C026 C02M H14 109.5 . . ?
C028 C02M C01R 109.2(7) . . ?
C028 C02M C026 110.7(9) . . ?
C028 C02M H14 109.5 . . ?
C01T C02N H02O 108.9 . . ?
C02G C02N C01T 109.0(9) . . ?
C02G C02N H02O 108.9 . . ?
C02G C02N C031 110.8(10) . . ?
C031 C02N C01T 110.3(9) . . ?
C031 C02N H02O 108.9 . . ?
C01G C02O H15 109.3 . . ?
C01G C02O C02V 108.1(9) . . ?
C02R C02O C01G 111.0(9) . . ?
C02R C02O H15 109.3 . . ?
C02R C02O C02V 109.7(10) . . ?
C02V C02O H15 109.3 . . ?
C00Z C02P H16 109.5 . . ?
C00Z C02P C02V 108.8(8) . . ?
C00Z C02P C037 109.2(8) . . ?
C02V C02P H16 109.5 . . ?
C02V C02P C037 110.2(9) . . ?
C037 C02P H16 109.5 . . ?
H17 C02Q HF 107.9 . . ?
C02S C02Q H17 109.2 . . ?
C02S C02Q HF 109.2 . . ?
C02S C02Q C036 111.8(12) . . ?
C036 C02Q H17 109.2 . . ?
C036 C02Q HF 109.2 . . ?
C02O C02R H18 109.5 . . ?
C02O C02R HG 109.5 . . ?
C02O C02R C02W 110.9(9) . . ?
H18 C02R HG 108.1 . . ?
C02W C02R H18 109.5 . . ?
C02W C02R HG 109.5 . . ?
C02C C02S H19 108.7 . . ?
C02Q C02S C02C 107.1(10) . . ?
C02Q C02S H19 108.7 . . ?
C02Q C02S C034 111.6(11) . . ?
C034 C02S C02C 112.0(11) . . ?
C034 C02S H19 108.7 . . ?
C01X C02T C02I 119.8(10) . . ?
C01X C02T H20 120.1 . . ?
C02I C02T H20 120.1 . . ?
C02B C02U H02P 109.4 . . ?
C02B C02U H02Q 109.4 . . ?
H02P C02U H02Q 108.0 . . ?
C033 C02U C02B 111.0(9) . . ?
C033 C02U H02P 109.4 . . ?
C033 C02U H02Q 109.4 . . ?
C02O C02V H21 110.0 . . ?
C02O C02V HH 110.0 . . ?
C02P C02V C02O 108.4(8) . . ?
C02P C02V H21 110.0 . . ?
C02P C02V HH 110.0 . . ?
H21 C02V HH 108.4 . . ?
C01B C02W H22 109.5 . . ?
C01B C02W C037 109.3(8) . . ?
C02R C02W C01B 108.2(9) . . ?
C02R C02W H22 109.5 . . ?
C02R C02W C037 110.7(10) . . ?
C037 C02W H22 109.5 . . ?
C01Y C02X H23 109.9 . . ?
C01Y C02X HI 109.9 . . ?
C01Y C02X C036 108.8(10) . . ?
H23 C02X HI 108.3 . . ?
C036 C02X H23 109.9 . . ?
C036 C02X HI 109.9 . . ?
C02N C031 H03A 109.8 . . ?
C02N C031 H03B 109.8 . . ?
C02N C031 C033 109.5(8) . . ?
H03A C031 H03B 108.2 . . ?
C033 C031 H03A 109.8 . . ?
C033 C031 H03B 109.8 . . ?
C021 C033 C02U 109.2(8) . . ?
C021 C033 C031 108.9(9) . . ?
C021 C033 H033 110.0 . . ?
C02U C033 C031 108.6(10) . . ?
C02U C033 H033 110.0 . . ?
C031 C033 H033 110.0 . . ?
C02S C034 H03C 110.1 . . ?
C02S C034 H03D 110.1 . . ?
C02S C034 C038 108.0(11) . . ?
H03C C034 H03D 108.4 . . ?
C038 C034 H03C 110.1 . . ?
C038 C034 H03D 110.1 . . ?
H03E C035 H03F 108.3 . . ?
C036 C035 H03E 109.9 . . ?
C036 C035 H03F 109.9 . . ?
C038 C035 H03E 109.9 . . ?
C038 C035 H03F 109.9 . . ?
C038 C035 C036 108.8(11) . . ?
C02Q C036 C02X 108.5(11) . . ?
C02Q C036 C035 107.5(11) . . ?
C02Q C036 H036 110.9 . . ?
C02X C036 C035 108.1(12) . . ?
C02X C036 H036 110.9 . . ?
C035 C036 H036 110.9 . . ?
C02P C037 H03G 109.9 . . ?
C02P C037 H03H 109.9 . . ?
C02W C037 C02P 109.1(8) . . ?
C02W C037 H03G 109.9 . . ?
C02W C037 H03H 109.9 . . ?
H03G C037 H03H 108.3 . . ?
C02F C038 H038 108.5 . . ?
C034 C038 C02F 108.9(10) . . ?
C034 C038 H038 108.5 . . ?
C035 C038 C02F 109.5(10) . . ?
C035 C038 C034 112.9(11) . . ?
C035 C038 H038 108.5 . . ?
C030 C03B H03I 120.0 . . ?
C030 C03B C03H 120.0 . . ?
C03H C03B H03I 120.0 . . ?
C03B C030 H030 120.0 . . ?
C03D C030 C03B 120.0 . . ?
C03D C030 H030 120.0 . . ?
C030 C03D H03J 120.0 . . ?
C030 C03D C03E 120.0 . . ?
C03E C03D H03J 120.0 . . ?
C03D C03E H03K 120.0 . . ?
C02Y C03E C03D 120.0 . . ?
C02Y C03E H03K 120.0 . . ?
C03E C02Y C03H 120.0 . . ?
C03I C02Y C03E 120.3(12) . . ?
C03I C02Y C03H 119.7(12) . . ?
C03B C03H H03L 120.0 . . ?
C02Y C03H C03B 120.0 . . ?
C02Y C03H H03L 120.0 . . ?
C039 C03F H03P 120.0 . . ?
C039 C03F C03A 120.0 . . ?
C03A C03F H03P 120.0 . . ?
C03F C039 H039 120.0 . . ?
C032 C039 C03F 120.0 . . ?
C032 C039 H039 120.0 . . ?
C039 C032 C03G 117.1(12) . . ?
C02Z C032 C039 120.0 . . ?
C02Z C032 C03G 122.7(12) . . ?
C032 C02Z H24 120.0 . . ?
C032 C02Z C03C 120.0 . . ?
C03C C02Z H24 120.0 . . ?
C02Z C03C H03Q 120.0 . . ?
C03A C03C C02Z 120.0 . . ?
C03A C03C H03Q 120.0 . . ?
C03F C03A H03R 120.0 . . ?
C03C C03A C03F 120.0 . . ?
C03C C03A H03R 120.0 . . ?
C032 C03G H03S 109.5 . . ?
C032 C03G H03T 109.5 . . ?
C032 C03G H03U 109.5 . . ?
H03S C03G H03T 109.5 . . ?
H03S C03G H03U 109.5 . . ?
H03T C03G H03U 109.5 . . ?
C02Y C03I H03M 109.5 . . ?
C02Y C03I H03N 109.5 . . ?
C02Y C03I H03O 109.5 . . ?
H03M C03I H03N 109.5 . . ?
H03M C03I H03O 109.5 . . ?
H03N C03I H03O 109.5 . . ?

loop_
_geom_bond_atom_site_label_1
_geom_bond_atom_site_label_2
_geom_bond_distance
_geom_bond_site_symmetry_2
_geom_bond_publ_flag
Au01 Au01 2.5726(19) 2_666 ?
Au01 Cu03 2.798(2) . ?
Au01 Cu03 2.885(2) 2_666 ?
Au01 Cu04 2.8437(18) 2_666 ?
Au01 Cu04 2.973(2) . ?
Au01 Cu05 3.0161(17) 2_666 ?
Au01 Cu05 3.0951(18) . ?
Au01 P009 2.320(2) . ?
Au02 Au02 2.5752(19) 2_775 ?
Au02 Cu06 2.9356(19) 2_775 ?
Au02 Cu06 2.8841(16) . ?
Au02 Cu07 2.950(2) . ?
Au02 Cu07 2.8215(18) 2_775 ?
Au02 Cu08 2.965(2) 2_775 ?
Au02 Cu08 3.027(2) . ?
Au02 P00F 2.318(2) . ?
Cu03 Cu04 2.6248(18) 2_666 ?
Cu03 Cu05 2.6404(19) . ?
Cu03 S00A 2.207(2) 2_666 ?
Cu03 S00D 2.201(2) . ?
Cu04 Cu05 2.661(2) . ?
Cu04 S00A 2.198(3) . ?
Cu04 S00C 2.188(3) . ?
Cu05 S00C 2.175(3) . ?
Cu05 S00D 2.187(3) . ?
Cu06 Cu07 2.646(2) 2_775 ?
Cu06 Cu08 2.617(2) . ?
Cu06 S00B 2.189(3) . ?
Cu06 S00E 2.186(3) . ?
Cu07 Cu08 2.6385(18) . ?
Cu07 S00E 2.196(3) 2_775 ?
Cu07 S00G 2.188(3) . ?
Cu08 S00B 2.178(3) . ?
Cu08 S00G 2.178(3) . ?
P009 C00L 1.815(8) . ?
P009 C00I 1.798(4) . ?
P009 C010 1.816(4) . ?
S00A C00R 1.858(8) . ?
S00B C00U 1.855(8) . ?
S00C C012 1.854(8) . ?
S00D C00Q 1.859(7) . ?
S00E C01Q 1.859(7) . ?
P00F C00M 1.812(8) . ?
P00F C00P 1.831(9) . ?
P00F C018 1.823(7) . ?
S00G C01Y 1.856(10) . ?
C00J H00J 0.9300 . ?
C00J C00L 1.390(12) . ?
C00J C00O 1.401(12) . ?
C00K H00K 0.9300 . ?
C00K C00P 1.397(12) . ?
C00K C01F 1.388(12) . ?
C00L C00T 1.372(11) . ?
C00M C00X 1.393(12) . ?
C00M C01U 1.379(13) . ?
C00N H00A 0.9700 . ?
C00N H00B 0.9700 . ?
C00N C00R 1.518(11) . ?
C00N C01K 1.549(12) . ?
C00O H00O 0.9300 . ?
C00O C01N 1.388(13) . ?
C00P C014 1.382(12) . ?
C00Q C00V 1.542(11) . ?
C00Q C016 1.520(10) . ?
C00Q C01A 1.519(10) . ?
C00R C013 1.514(11) . ?
C00R C01M 1.535(10) . ?
C00T H00T 0.9300 . ?
C00T C02J 1.380(12) . ?
C00U C00Z 1.540(11) . ?
C00U C01B 1.543(12) . ?
C00U C01G 1.509(12) . ?
C00V H00C 0.9700 . ?
C00V H00D 0.9700 . ?
C00V C01E 1.520(12) . ?
C00W H00W 0.9300 . ?
C00W C01D 1.3900 . ?
C00W C019 1.3900 . ?
C01D H01D 0.9300 . ?
C01D C00H 1.3900 . ?
C00H H00H 0.9300 . ?
C00H C00I 1.3900 . ?
C00I C00S 1.3900 . ?
C00S H00S 0.9300 . ?
C00S C019 1.3900 . ?
C019 H019 0.9300 . ?
C00X H00X 0.9300 . ?
C00X C01X 1.353(14) . ?
C00Y H00Y 0.9300 . ?
C00Y C018 1.343(12) . ?
C00Y C025 1.363(12) . ?
C00Z H00E 0.9700 . ?
C00Z H00F 0.9700 . ?
C00Z C02P 1.519(11) . ?
C011 H1 0.9700 . ?
C011 H 0.9700 . ?
C011 C015 1.544(11) . ?
C011 C01Q 1.548(11) . ?
C012 C01I 1.538(11) . ?
C012 C01T 1.531(11) . ?
C012 C021 1.518(12) . ?
C013 H01A 0.9700 . ?
C013 H01B 0.9700 . ?
C013 C01O 1.535(11) . ?
C014 H014 0.9300 . ?
C014 C02K 1.374(14) . ?
C015 H015 0.9800 . ?
C015 C022 1.533(13) . ?
C015 C026 1.519(13) . ?
C016 H01C 0.9700 . ?
C016 H01E 0.9700 . ?
C016 C027 1.551(11) . ?
C017 H01F 0.9700 . ?
C017 H01G 0.9700 . ?
C017 C01K 1.511(14) . ?
C017 C023 1.526(14) . ?
C018 C01V 1.386(12) . ?
C01A H01H 0.9700 . ?
C01A H01I 0.9700 . ?
C01A C02L 1.547(11) . ?
C01B H2 0.9700 . ?
C01B HA 0.9700 . ?
C01B C02W 1.525(12) . ?
C01E H01J 0.9800 . ?
C01E C01P 1.527(11) . ?
C01E C024 1.521(13) . ?
C01F H3 0.9300 . ?
C01F C01H 1.367(14) . ?
C01G H4 0.9700 . ?
C01G HB 0.9700 . ?
C01G C02O 1.527(13) . ?
C01H H5 0.9300 . ?
C01H C02K 1.385(16) . ?
C01I H01K 0.9700 . ?
C01I H01L 0.9700 . ?
C01I C02B 1.542(11) . ?
C01J H6 0.9700 . ?
C01J HC 0.9700 . ?
C01J C01Q 1.516(11) . ?
C01J C02E 1.544(11) . ?
C01K H01M 0.9800 . ?
C01K C01Z 1.520(13) . ?
C01L H7 0.9300 . ?
C01L C020 1.382(15) . ?
C01L C025 1.396(14) . ?
C01M H01N 0.9700 . ?
C01M H01O 0.9700 . ?
C01M C023 1.531(12) . ?
C01N H01P 0.9300 . ?
C01N C02J 1.372(14) . ?
C01O H01Q 0.9800 . ?
C01O C01W 1.516(12) . ?
C01O C01Z 1.545(12) . ?
C01P H01R 0.9700 . ?
C01P H01S 0.9700 . ?
C01P C027 1.537(12) . ?
C01Q C01R 1.528(11) . ?
C01R H8 0.9700 . ?
C01R HD 0.9700 . ?
C01R C02M 1.545(12) . ?
C01T H01T 0.9700 . ?
C01T H01U 0.9700 . ?
C01T C02N 1.528(13) . ?
C01U H9 0.9300 . ?
C01U C02I 1.388(14) . ?
C01V H10 0.9300 . ?
C01V C020 1.386(12) . ?
C01W H01V 0.9700 . ?
C01W H01W 0.9700 . ?
C01W C023 1.528(13) . ?
C01X H11 0.9300 . ?
C01X C02T 1.372(16) . ?
C01Y C02C 1.538(13) . ?
C01Y C02F 1.527(13) . ?
C01Y C02X 1.493(15) . ?
C01Z H01X 0.9700 . ?
C01Z H01Y 0.9700 . ?
C020 H020 0.9300 . ?
C021 H02A 0.9700 . ?
C021 H02B 0.9700 . ?
C021 C033 1.510(13) . ?
C022 H02R 0.9700 . ?
C022 H02S 0.9700 . ?
C022 C02E 1.500(13) . ?
C023 H023 0.9800 . ?
C024 H02C 0.9700 . ?
C024 H02D 0.9700 . ?
C024 C02L 1.524(14) . ?
C025 H025 0.9300 . ?
C026 H02T 0.9700 . ?
C026 H02U 0.9700 . ?
C026 C02M 1.520(14) . ?
C027 H027 0.9800 . ?
C027 C029 1.542(12) . ?
C028 H02V 0.9700 . ?
C028 H02W 0.9700 . ?
C028 C02E 1.529(13) . ?
C028 C02M 1.516(13) . ?
C029 H02E 0.9700 . ?
C029 H02F 0.9700 . ?
C029 C02L 1.503(13) . ?
C02A H02G 0.9300 . ?
C02A C02D 1.3900 . ?
C02A C02H 1.3900 . ?
C02D H02H 0.9300 . ?
C02D C01S 1.3900 . ?
C01S H01Z 0.9300 . ?
C01S C010 1.3900 . ?
C010 C01C 1.3900 . ?
C01C H01 0.9300 . ?
C01C C02H 1.3900 . ?
C02H H02I 0.9300 . ?
C02B H02J 0.9800 . ?
C02B C02G 1.550(14) . ?
C02B C02U 1.535(16) . ?
C02C H02X 0.9700 . ?
C02C H02Y 0.9700 . ?
C02C C02S 1.539(16) . ?
C02E H02Z 0.9800 . ?
C02F H02 0.9700 . ?
C02F HE 0.9700 . ?
C02F C038 1.556(15) . ?
C02G H02K 0.9700 . ?
C02G H02L 0.9700 . ?
C02G C02N 1.502(15) . ?
C02I H12 0.9300 . ?
C02I C02T 1.404(16) . ?
C02J H02M 0.9300 . ?
C02K H13 0.9300 . ?
C02L H02N 0.9800 . ?
C02M H14 0.9800 . ?
C02N H02O 0.9800 . ?
C02N C031 1.521(17) . ?
C02O H15 0.9800 . ?
C02O C02R 1.509(17) . ?
C02O C02V 1.563(13) . ?
C02P H16 0.9800 . ?
C02P C02V 1.540(14) . ?
C02P C037 1.545(14) . ?
C02Q H17 0.9700 . ?
C02Q HF 0.9700 . ?
C02Q C02S 1.445(16) . ?
C02Q C036 1.544(17) . ?
C02R H18 0.9700 . ?
C02R HG 0.9700 . ?
C02R C02W 1.509(17) . ?
C02S H19 0.9800 . ?
C02S C034 1.492(17) . ?
C02T H20 0.9300 . ?
C02U H02P 0.9700 . ?
C02U H02Q 0.9700 . ?
C02U C033 1.513(15) . ?
C02V H21 0.9700 . ?
C02V HH 0.9700 . ?
C02W H22 0.9800 . ?
C02W C037 1.528(14) . ?
C02X H23 0.9700 . ?
C02X HI 0.9700 . ?
C02X C036 1.570(18) . ?
C031 H03A 0.9700 . ?
C031 H03B 0.9700 . ?
C031 C033 1.531(15) . ?
C033 H033 0.9800 . ?
C034 H03C 0.9700 . ?
C034 H03D 0.9700 . ?
C034 C038 1.493(16) . ?
C035 H03E 0.9700 . ?
C035 H03F 0.9700 . ?
C035 C036 1.572(18) . ?
C035 C038 1.480(16) . ?
C036 H036 0.9800 . ?
C037 H03G 0.9700 . ?
C037 H03H 0.9700 . ?
C038 H038 0.9800 . ?
C03B H03I 0.9300 . ?
C03B C030 1.3900 . ?
C03B C03H 1.3900 . ?
C030 H030 0.9300 . ?
C030 C03D 1.3900 . ?
C03D H03J 0.9300 . ?
C03D C03E 1.3900 . ?
C03E H03K 0.9300 . ?
C03E C02Y 1.3900 . ?
C02Y C03H 1.3900 . ?
C02Y C03I 1.36(2) . ?
C03H H03L 0.9300 . ?
C03F H03P 0.9300 . ?
C03F C039 1.3900 . ?
C03F C03A 1.3900 . ?
C039 H039 0.9300 . ?
C039 C032 1.3900 . ?
C032 C02Z 1.3900 . ?
C032 C03G 1.46(2) . ?
C02Z H24 0.9300 . ?
C02Z C03C 1.3900 . ?
C03C H03Q 0.9300 . ?
C03C C03A 1.3900 . ?
C03A H03R 0.9300 . ?
C03G H03S 0.9600 . ?
C03G H03T 0.9600 . ?
C03G H03U 0.9600 . ?
C03I H03M 0.9600 . ?
C03I H03N 0.9600 . ?
C03I H03O 0.9600 . ?

loop_
_geom_torsion_atom_site_label_1
_geom_torsion_atom_site_label_2
_geom_torsion_atom_site_label_3
_geom_torsion_atom_site_label_4
_geom_torsion
_geom_torsion_site_symmetry_1
_geom_torsion_site_symmetry_2
_geom_torsion_site_symmetry_3
_geom_torsion_site_symmetry_4
_geom_torsion_publ_flag
Au01 P009 C00L C00J 18.8(7) . . . . ?
Au01 P009 C00L C00T -166.7(5) . . . . ?
Au01 P009 C00I C00H -178.0(2) . . . . ?
Au01 P009 C00I C00S -2.8(3) . . . . ?
Au01 P009 C010 C01S 82.5(3) . . . . ?
Au01 P009 C010 C01C -91.6(3) . . . . ?
Au02 P00F C00M C00X -61.5(8) . . . . ?
Au02 P00F C00M C01U 110.1(8) . . . . ?
Au02 P00F C00P C00K -25.8(7) . . . . ?
Au02 P00F C00P C014 155.5(6) . . . . ?
Au02 P00F C018 C00Y 174.3(5) . . . . ?
Au02 P00F C018 C01V -0.3(8) . . . . ?
Cu03 S00A C00R C00N 153.5(5) 2_666 . . . ?
Cu03 S00A C00R C013 31.8(6) 2_666 . . . ?
Cu03 S00A C00R C01M -88.4(6) 2_666 . . . ?
Cu03 S00D C00Q C00V 90.5(5) . . . . ?
Cu03 S00D C00Q C016 -151.9(5) . . . . ?
Cu03 S00D C00Q C01A -30.3(6) . . . . ?
Cu04 S00A C00R C00N 76.3(6) . . . . ?
Cu04 S00A C00R C013 -45.4(6) . . . . ?
Cu04 S00A C00R C01M -165.6(5) . . . . ?
Cu04 S00C C012 C01I -41.7(7) . . . . ?
Cu04 S00C C012 C01T -161.3(5) . . . . ?
Cu04 S00C C012 C021 80.3(6) . . . . ?
Cu05 S00C C012 C01I 38.8(7) . . . . ?
Cu05 S00C C012 C01T -80.8(6) . . . . ?
Cu05 S00C C012 C021 160.9(6) . . . . ?
Cu05 S00D C00Q C00V 168.7(4) . . . . ?
Cu05 S00D C00Q C016 -73.8(5) . . . . ?
Cu05 S00D C00Q C01A 47.9(6) . . . . ?
Cu06 S00B C00U C00Z 45.7(7) . . . . ?
Cu06 S00B C00U C01B -73.4(6) . . . . ?
Cu06 S00B C00U C01G 166.7(5) . . . . ?
Cu06 S00E C01Q C011 36.7(6) . . . . ?
Cu06 S00E C01Q C01J 158.3(5) . . . . ?
Cu06 S00E C01Q C01R -83.5(6) . . . . ?
Cu07 S00E C01Q C011 -43.1(6) 2_775 . . . ?
Cu07 S00E C01Q C01J 78.5(6) 2_775 . . . ?
Cu07 S00E C01Q C01R -163.3(5) 2_775 . . . ?
Cu07 S00G C01Y C02C -80.0(7) . . . . ?
Cu07 S00G C01Y C02F 37.5(7) . . . . ?
Cu07 S00G C01Y C02X 162.8(7) . . . . ?
Cu08 S00B C00U C00Z -33.1(7) . . . . ?
Cu08 S00B C00U C01B -152.3(5) . . . . ?
Cu08 S00B C00U C01G 87.8(6) . . . . ?
Cu08 S00G C01Y C02C -158.3(6) . . . . ?
Cu08 S00G C01Y C02F -40.8(7) . . . . ?
Cu08 S00G C01Y C02X 84.5(8) . . . . ?
P009 C00L C00T C02J -176.9(6) . . . . ?
P009 C00I C00S C019 -175.1(4) . . . . ?
P009 C010 C01C C02H 174.1(4) . . . . ?
S00A C00R C013 C01O 179.6(5) . . . . ?
S00A C00R C01M C023 -176.8(6) . . . . ?
S00B C00U C00Z C02P -178.9(6) . . . . ?
S00B C00U C01B C02W -178.5(7) . . . . ?
S00B C00U C01G C02O 175.6(7) . . . . ?
S00C C012 C01I C02B -179.4(7) . . . . ?
S00C C012 C01T C02N -176.9(7) . . . . ?
S00C C012 C021 C033 177.6(7) . . . . ?
S00D C00Q C00V C01E 178.4(5) . . . . ?
S00D C00Q C016 C027 -177.4(5) . . . . ?
S00D C00Q C01A C02L 178.9(6) . . . . ?
S00E C01Q C01R C02M -176.7(6) . . . . ?
P00F C00M C00X C01X 172.4(9) . . . . ?
P00F C00M C01U C02I -172.3(8) . . . . ?
P00F C00P C014 C02K 176.2(7) . . . . ?
P00F C018 C01V C020 173.6(6) . . . . ?
S00G C01Y C02C C02S 179.3(7) . . . . ?
S00G C01Y C02F C038 -177.3(7) . . . . ?
S00G C01Y C02X C036 174.5(8) . . . . ?
C00J C00L C00T C02J -2.4(12) . . . . ?
C00J C00O C01N C02J 1.6(13) . . . . ?
C00K C00P C014 C02K -2.5(13) . . . . ?
C00K C01F C01H C02K 0.3(16) . . . . ?
C00L P009 C00I C00H -52.6(4) . . . . ?
C00L P009 C00I C00S 122.6(4) . . . . ?
C00L P009 C010 C01S -43.8(4) . . . . ?
C00L P009 C010 C01C 142.1(4) . . . . ?
C00L C00J C00O C01N -1.3(13) . . . . ?
C00L C00T C02J C01N 2.6(13) . . . . ?
C00M P00F C00P C00K -147.9(6) . . . . ?
C00M P00F C00P C014 33.4(8) . . . . ?
C00M P00F C018 C00Y -60.7(7) . . . . ?
C00M P00F C018 C01V 124.7(7) . . . . ?
C00M C00X C01X C02T 0.0(18) . . . . ?
C00M C01U C02I C02T 0.3(17) . . . . ?
C00N C00R C013 C01O 59.7(9) . . . . ?
C00N C00R C01M C023 -60.5(9) . . . . ?
C00N C01K C01Z C01O -60.6(10) . . . . ?
C00O C00J C00L P009 176.3(6) . . . . ?
C00O C00J C00L C00T 1.8(12) . . . . ?
C00O C01N C02J C00T -2.2(14) . . . . ?
C00P P00F C00M C00X 60.9(8) . . . . ?
C00P P00F C00M C01U -127.4(8) . . . . ?
C00P P00F C018 C00Y 49.8(7) . . . . ?
C00P P00F C018 C01V -124.8(7) . . . . ?
C00P C00K C01F C01H -1.0(13) . . . . ?
C00P C014 C02K C01H 1.7(16) . . . . ?
C00Q C00V C01E C01P -61.3(9) . . . . ?
C00Q C00V C01E C024 59.8(9) . . . . ?
C00Q C016 C027 C01P 60.1(9) . . . . ?
C00Q C016 C027 C029 -57.9(9) . . . . ?
C00Q C01A C02L C024 -59.8(9) . . . . ?
C00Q C01A C02L C029 59.9(10) . . . . ?
C00R C00N C01K C017 -59.8(10) . . . . ?
C00R C00N C01K C01Z 60.6(10) . . . . ?
C00R C013 C01O C01W 60.5(9) . . . . ?
C00R C013 C01O C01Z -58.3(9) . . . . ?
C00R C01M C023 C017 60.0(10) . . . . ?
C00R C01M C023 C01W -60.7(10) . . . . ?
C00U C00Z C02P C02V -59.9(10) . . . . ?
C00U C00Z C02P C037 60.5(10) . . . . ?
C00U C01B C02W C02R 59.5(11) . . . . ?
C00U C01B C02W C037 -61.1(12) . . . . ?
C00U C01G C02O C02R -57.5(11) . . . . ?
C00U C01G C02O C02V 62.8(11) . . . . ?
C00V C00Q C016 C027 -60.2(9) . . . . ?
C00V C00Q C01A C02L 59.1(9) . . . . ?
C00V C01E C01P C027 60.8(9) . . . . ?
C00V C01E C024 C02L -60.5(10) . . . . ?
C00W C01D C00H C00I 0.0 . . . . ?
C01D C00W C019 C00S 0.0 . . . . ?
C01D C00H C00I P009 175.3(4) . . . . ?
C01D C00H C00I C00S 0.0 . . . . ?
C00H C00I C00S C019 0.0 . . . . ?
C00I P009 C00L C00J -104.7(6) . . . . ?
C00I P009 C00L C00T 69.8(6) . . . . ?
C00I P009 C010 C01S -153.5(3) . . . . ?
C00I P009 C010 C01C 32.3(4) . . . . ?
C00I C00S C019 C00W 0.0 . . . . ?
C019 C00W C01D C00H 0.0 . . . . ?
C00X C00M C01U C02I -0.6(15) . . . . ?
C00X C01X C02T C02I 0(2) . . . . ?
C00Y C018 C01V C020 -0.7(13) . . . . ?
C00Z C00U C01B C02W 60.2(10) . . . . ?
C00Z C00U C01G C02O -62.0(10) . . . . ?
C00Z C02P C02V C02O 60.6(11) . . . . ?
C00Z C02P C037 C02W -60.5(11) . . . . ?
C011 C015 C022 C02E 60.7(10) . . . . ?
C011 C015 C026 C02M -61.9(10) . . . . ?
C011 C01Q C01R C02M 61.6(9) . . . . ?
C012 C01I C02B C02G 59.9(11) . . . . ?
C012 C01I C02B C02U -59.0(11) . . . . ?
C012 C01T C02N C02G -62.5(11) . . . . ?
C012 C01T C02N C031 59.3(11) . . . . ?
C012 C021 C033 C02U 58.4(12) . . . . ?
C012 C021 C033 C031 -60.1(11) . . . . ?
C013 C00R C01M C023 60.1(9) . . . . ?
C013 C01O C01W C023 -59.8(9) . . . . ?
C013 C01O C01Z C01K 58.8(10) . . . . ?
C015 C011 C01Q S00E 179.5(6) . . . . ?
C015 C011 C01Q C01J 59.7(9) . . . . ?
C015 C011 C01Q C01R -61.1(9) . . . . ?
C015 C022 C02E C01J -59.8(10) . . . . ?
C015 C022 C02E C028 59.8(9) . . . . ?
C015 C026 C02M C01R 60.9(10) . . . . ?
C015 C026 C02M C028 -58.9(10) . . . . ?
C016 C00Q C00V C01E 61.1(8) . . . . ?
C016 C00Q C01A C02L -60.5(9) . . . . ?
C016 C027 C029 C02L 59.0(10) . . . . ?
C017 C01K C01Z C01O 60.3(10) . . . . ?
C018 P00F C00M C00X 169.7(8) . . . . ?
C018 P00F C00M C01U -18.7(9) . . . . ?
C018 P00F C00P C00K 102.3(7) . . . . ?
C018 P00F C00P C014 -76.5(7) . . . . ?
C018 C00Y C025 C01L 3.0(13) . . . . ?
C018 C01V C020 C01L 0.6(13) . . . . ?
C01A C00Q C00V C01E -59.4(8) . . . . ?
C01A C00Q C016 C027 59.8(8) . . . . ?
C01B C00U C00Z C02P -60.2(9) . . . . ?
C01B C00U C01G C02O 57.7(10) . . . . ?
C01B C02W C037 C02P 60.7(12) . . . . ?
C01E C01P C027 C016 -59.7(9) . . . . ?
C01E C01P C027 C029 58.5(9) . . . . ?
C01E C024 C02L C01A 60.0(9) . . . . ?
C01E C024 C02L C029 -59.4(10) . . . . ?
C01F C00K C00P P00F -176.6(6) . . . . ?
C01F C00K C00P C014 2.1(12) . . . . ?
C01F C01H C02K C014 -0.6(17) . . . . ?
C01G C00U C00Z C02P 60.8(10) . . . . ?
C01G C00U C01B C02W -60.1(10) . . . . ?
C01G C02O C02R C02W 59.9(11) . . . . ?
C01G C02O C02V C02P -62.2(12) . . . . ?
C01I C012 C01T C02N 61.5(10) . . . . ?
C01I C012 C021 C033 -59.3(10) . . . . ?
C01I C02B C02G C02N -61.0(12) . . . . ?
C01I C02B C02U C033 60.0(11) . . . . ?
C01J C01Q C01R C02M -59.8(9) . . . . ?
C01K C00N C00R S00A 176.6(6) . . . . ?
C01K C00N C00R C013 -59.6(9) . . . . ?
C01K C00N C00R C01M 60.1(9) . . . . ?
C01K C017 C023 C01M -59.9(10) . . . . ?
C01K C017 C023 C01W 60.6(10) . . . . ?
C01M C00R C013 C01O -60.8(9) . . . . ?
C01O C01W C023 C017 -59.6(10) . . . . ?
C01O C01W C023 C01M 61.4(10) . . . . ?
C01P C01E C024 C02L 60.1(9) . . . . ?
C01P C027 C029 C02L -59.3(9) . . . . ?
C01Q C011 C015 C022 -59.1(10) . . . . ?
C01Q C011 C015 C026 60.9(9) . . . . ?
C01Q C01J C02E C022 59.5(10) . . . . ?
C01Q C01J C02E C028 -61.3(9) . . . . ?
C01Q C01R C02M C026 -60.7(10) . . . . ?
C01Q C01R C02M C028 60.0(10) . . . . ?
C01T C012 C01I C02B -60.4(10) . . . . ?
C01T C012 C021 C033 60.0(10) . . . . ?
C01T C02N C031 C033 -59.6(12) . . . . ?
C01U C00M C00X C01X 0.4(16) . . . . ?
C01U C02I C02T C01X 0.1(19) . . . . ?
C01W C01O C01Z C01K -59.1(10) . . . . ?
C01Y C02C C02S C02Q 63.4(12) . . . . ?
C01Y C02C C02S C034 -59.2(13) . . . . ?
C01Y C02F C038 C034 63.9(12) . . . . ?
C01Y C02F C038 C035 -60.0(12) . . . . ?
C01Y C02X C036 C02Q -56.7(14) . . . . ?
C01Y C02X C036 C035 59.5(13) . . . . ?
C01Z C01O C01W C023 58.6(10) . . . . ?
C020 C01L C025 C00Y -3.2(14) . . . . ?
C021 C012 C01I C02B 59.0(10) . . . . ?
C021 C012 C01T C02N -58.5(10) . . . . ?
C022 C015 C026 C02M 58.5(10) . . . . ?
C023 C017 C01K C00N 59.4(10) . . . . ?
C023 C017 C01K C01Z -61.2(10) . . . . ?
C024 C01E C01P C027 -60.2(9) . . . . ?
C025 C00Y C018 P00F -175.5(6) . . . . ?
C025 C00Y C018 C01V -1.1(13) . . . . ?
C025 C01L C020 C01V 1.3(13) . . . . ?
C026 C015 C022 C02E -59.4(9) . . . . ?
C027 C029 C02L C01A -59.8(10) . . . . ?
C027 C029 C02L C024 59.8(10) . . . . ?
C02A C02D C01S C010 0.0 . . . . ?
C02D C02A C02H C01C 0.0 . . . . ?
C02D C01S C010 P009 -174.2(4) . . . . ?
C02D C01S C010 C01C 0.0 . . . . ?
C01S C010 C01C C02H 0.0 . . . . ?
C010 P009 C00L C00J 144.2(6) . . . . ?
C010 P009 C00L C00T -41.3(7) . . . . ?
C010 P009 C00I C00H 57.2(3) . . . . ?
C010 P009 C00I C00S -127.6(3) . . . . ?
C010 C01C C02H C02A 0.0 . . . . ?
C02H C02A C02D C01S 0.0 . . . . ?
C02B C02G C02N C01T 61.8(12) . . . . ?
C02B C02G C02N C031 -59.7(11) . . . . ?
C02B C02U C033 C021 -58.9(12) . . . . ?
C02B C02U C033 C031 59.8(11) . . . . ?
C02C C01Y C02F C038 -60.9(11) . . . . ?
C02C C01Y C02X C036 59.5(13) . . . . ?
C02C C02S C034 C038 60.6(14) . . . . ?
C02E C01J C01Q S00E 177.9(6) . . . . ?
C02E C01J C01Q C011 -59.9(9) . . . . ?
C02E C01J C01Q C01R 60.7(9) . . . . ?
C02E C028 C02M C01R -61.3(10) . . . . ?
C02E C028 C02M C026 58.0(9) . . . . ?
C02F C01Y C02C C02S 57.9(11) . . . . ?
C02F C01Y C02X C036 -59.1(13) . . . . ?
C02G C02B C02U C033 -58.9(11) . . . . ?
C02G C02N C031 C033 61.1(11) . . . . ?
C02M C028 C02E C01J 61.7(10) . . . . ?
C02M C028 C02E C022 -58.7(10) . . . . ?
C02N C031 C033 C021 59.1(12) . . . . ?
C02N C031 C033 C02U -59.8(11) . . . . ?
C02O C02R C02W C01B -60.1(11) . . . . ?
C02O C02R C02W C037 59.7(11) . . . . ?
C02Q C02S C034 C038 -59.4(15) . . . . ?
C02R C02O C02V C02P 59.0(11) . . . . ?
C02R C02W C037 C02P -58.4(11) . . . . ?
C02S C02Q C036 C02X 60.0(15) . . . . ?
C02S C02Q C036 C035 -56.6(15) . . . . ?
C02S C034 C038 C02F -61.7(13) . . . . ?
C02S C034 C038 C035 60.1(15) . . . . ?
C02U C02B C02G C02N 57.8(11) . . . . ?
C02V C02O C02R C02W -59.6(11) . . . . ?
C02V C02P C037 C02W 59.1(10) . . . . ?
C02X C01Y C02C C02S -63.3(12) . . . . ?
C02X C01Y C02F C038 58.7(11) . . . . ?
C036 C02Q C02S C02C -62.6(14) . . . . ?
C036 C02Q C02S C034 60.4(15) . . . . ?
C036 C035 C038 C02F 62.3(14) . . . . ?
C036 C035 C038 C034 -59.2(15) . . . . ?
C037 C02P C02V C02O -59.1(10) . . . . ?
C038 C035 C036 C02Q 54.7(15) . . . . ?
C038 C035 C036 C02X -62.2(14) . . . . ?
C03B C030 C03D C03E 0.0 . . . . ?
C030 C03B C03H C02Y 0.0 . . . . ?
C030 C03D C03E C02Y 0.0 . . . . ?
C03D C03E C02Y C03H 0.0 . . . . ?
C03D C03E C02Y C03I 178.8(14) . . . . ?
C03E C02Y C03H C03B 0.0 . . . . ?
C03H C03B C030 C03D 0.0 . . . . ?
C03F C039 C032 C02Z 0.0 . . . . ?
C03F C039 C032 C03G 175.8(13) . . . . ?
C039 C03F C03A C03C 0.0 . . . . ?
C039 C032 C02Z C03C 0.0 . . . . ?
C032 C02Z C03C C03A 0.0 . . . . ?
C02Z C03C C03A C03F 0.0 . . . . ?
C03A C03F C039 C032 0.0 . . . . ?
C03G C032 C02Z C03C -175.5(14) . . . . ?
C03I C02Y C03H C03B -178.8(14) . . . . ?
